data_4312699
loop_
_publ_author_name
'Dana J. Eisler'
'Richard J. Puddephatt'

_publ_section_title
;
 Tetraphosphinitoresorcinarene Complexes: Cationic Silver(I) and Copper(I)
 Halide Complexes as Mercurate(II) Anion Receptors
;
_journal_name_full 'Inorganic Chemistry'
_journal_page_first 8192
_journal_page_last 8202
_journal_paper_doi 10.1021/ic034822j
_journal_volume 42
_journal_year 2003
_chemical_formula_sum 'C286 H244 Ag4 Cl20 Hg2 O33.5 P8'
_chemical_formula_weight 6006.23
_chemical_name_systematic
; 
 ? 
;
_space_group_IT_number 2
_symmetry_cell_setting triclinic
_symmetry_space_group_name_Hall '-P 1'
_symmetry_space_group_name_H-M 'P -1'
_atom_sites_solution_hydrogens geom
_atom_sites_solution_primary direct
_atom_sites_solution_secondary difmap
_audit_creation_method SHELXL-97
_cell_angle_alpha 99.5200(10)
_cell_angle_beta 90.6500(10)
_cell_angle_gamma 106.6280(10)
_cell_formula_units_Z 2
_cell_length_a 23.17000(10)
_cell_length_b 23.99680(10)
_cell_length_c 26.2223(2)
_cell_measurement_temperature 200(2)
_cell_volume 13751.09(16)
_computing_cell_refinement 'Nonius DENZO'
_computing_data_collection 'Nonius COLLECT'
_computing_data_reduction 'Nonius DENZO'
_computing_molecular_graphics 'Bruker SHELXTL'
_computing_publication_material 'Bruker SHELXTL'
_computing_structure_refinement 'SHELXL-97 (Sheldrick, 1997)'
_computing_structure_solution 'SHELXS-97 (Sheldrick, 1990)'
_diffrn_ambient_temperature 200(2)
_diffrn_measured_fraction_theta_full 0.996
_diffrn_measured_fraction_theta_max 0.996
_diffrn_measurement_device_type 'Nonius Kappa CCD'
_diffrn_measurement_method 'phi\omega scans'
_diffrn_radiation_monochromator graphite
_diffrn_radiation_source 'fine-focus sealed tube'
_diffrn_radiation_type MoK\a
_diffrn_radiation_wavelength 0.71073
_diffrn_reflns_av_R_equivalents 0.067
_diffrn_reflns_av_sigmaI/netI 0.0613
_diffrn_reflns_limit_h_max 28
_diffrn_reflns_limit_h_min -28
_diffrn_reflns_limit_k_max 25
_diffrn_reflns_limit_k_min -29
_diffrn_reflns_limit_l_max 32
_diffrn_reflns_limit_l_min -32
_diffrn_reflns_number 232110
_diffrn_reflns_theta_full 26.37
_diffrn_reflns_theta_max 26.37
_diffrn_reflns_theta_min 2.56
_exptl_absorpt_coefficient_mu 1.699
_exptl_absorpt_correction_T_max 0.4838
_exptl_absorpt_correction_T_min 0.3912
_exptl_absorpt_correction_type integration
_exptl_crystal_colour colourless
_exptl_crystal_density_diffrn 1.451
_exptl_crystal_density_method 'not measured'
_exptl_crystal_description block
_exptl_crystal_F_000 6072
_exptl_crystal_size_max 0.68
_exptl_crystal_size_mid 0.50
_exptl_crystal_size_min 0.50
_refine_diff_density_max 2.203
_refine_diff_density_min -1.080
_refine_diff_density_rms 0.126
_refine_ls_extinction_method none
_refine_ls_goodness_of_fit_ref 1.025
_refine_ls_hydrogen_treatment mixed
_refine_ls_matrix_type fullcycle
_refine_ls_number_parameters 2690
_refine_ls_number_reflns 56002
_refine_ls_number_restraints 65
_refine_ls_restrained_S_all 1.027
_refine_ls_R_factor_all 0.1003
_refine_ls_R_factor_gt 0.0612
_refine_ls_shift/su_max 0.004
_refine_ls_shift/su_mean 0.000
_refine_ls_structure_factor_coef Fsqd
_refine_ls_weighting_details 'calc w=1/[\s^2^(Fo^2^)+(0.1087P)^2^+31.8500P] where P=(Fo^2^+2Fc^2^)/3'
_refine_ls_weighting_scheme calc
_refine_ls_wR_factor_gt 0.1767
_refine_ls_wR_factor_ref 0.2011
_reflns_number_gt 37411
_reflns_number_total 56002
_reflns_threshold_expression >2sigma(I)
_cod_data_source_file ic034822jsi20030714_034926_1.cif
_cod_data_source_block 7a
_cod_depositor_comments
;
The following automatic conversions were performed:

'_symmetry_cell_setting' value 'Triclinic' changed to 'triclinic'
according to the built-in table from CIF Core dictionary named
'cif_core.dic' version 2.4.1 from 2010-06-29.

Automatic conversion script
Id: cif_fix_values 1646 2011-03-28 12:23:43Z adriana 
;
_cod_original_cell_volume 13751.08(13)
_cod_original_formula_sum 'C286 H244 Ag4 Cl20 Hg2 O33.50 P8'
_cod_database_code 4312699

loop_
_symmetry_equiv_pos_as_xyz
'x, y, z'
'-x, -y, -z'

loop_
_atom_site_label
_atom_site_type_symbol
_atom_site_fract_x
_atom_site_fract_y
_atom_site_fract_z
_atom_site_U_iso_or_equiv
_atom_site_adp_type
_atom_site_occupancy
_atom_site_symmetry_multiplicity
_atom_site_calc_flag
_atom_site_refinement_flags
_atom_site_disorder_assembly
_atom_site_disorder_group
P1 P -0.37290(7) 1.70599(7) 0.62840(6) 0.0311(3) Uani 1 1 d . . .
P2 P -0.43934(6) 1.64325(6) 0.41394(5) 0.0258(3) Uani 1 1 d . . .
P3 P -0.35337(6) 1.81895(6) 0.39143(6) 0.0280(3) Uani 1 1 d . . .
P4 P -0.27753(6) 1.88260(7) 0.59910(6) 0.0285(3) Uani 1 1 d . . .
Ag1 Ag -0.35672(2) 1.79003(2) 0.585339(19) 0.03636(11) Uani 1 1 d . . .
Ag2 Ag -0.41976(2) 1.74980(2) 0.438918(18) 0.03469(11) Uani 1 1 d . . .
Hg1 Hg -0.562527(13) 1.795398(13) 0.498242(12) 0.05068(8) Uani 1 1 d . . .
Cl1 Cl -0.44701(7) 1.78927(7) 0.53056(6) 0.0407(3) Uani 1 1 d . . .
Cl2 Cl -0.53280(7) 1.75500(9) 0.41013(7) 0.0495(4) Uani 1 1 d . . .
Cl3 Cl -0.62402(9) 1.71843(9) 0.53627(8) 0.0605(5) Uani 1 1 d . . .
Cl4 Cl -0.54734(10) 1.89819(9) 0.50379(8) 0.0617(5) Uani 1 1 d . . .
P5 P -0.20573(6) 1.11696(6) 0.89371(5) 0.0260(3) Uani 1 1 d . . .
P6 P -0.14744(6) 1.17829(6) 1.10222(5) 0.0256(3) Uani 1 1 d . . .
P7 P -0.06106(6) 1.35716(6) 1.07909(5) 0.0245(3) Uani 1 1 d . . .
P8 P -0.11054(6) 1.29110(6) 0.86875(5) 0.0267(3) Uani 1 1 d . . .
Ag3 Ag -0.125127(19) 1.208730(19) 0.913927(17) 0.03131(10) Uani 1 1 d . . .
Ag4 Ag -0.077865(19) 1.250587(19) 1.059243(17) 0.03195(10) Uani 1 1 d . . .
Hg2 Hg 0.073351(12) 1.212329(13) 1.018479(11) 0.04704(8) Uani 1 1 d . . .
Cl5 Cl -0.04060(6) 1.20687(7) 0.97316(6) 0.0370(3) Uani 1 1 d . . .
Cl6 Cl 0.03608(7) 1.25681(8) 1.10064(6) 0.0424(4) Uani 1 1 d . . .
Cl7 Cl 0.05983(9) 1.10964(9) 1.01100(8) 0.0594(5) Uani 1 1 d . . .
Cl8 Cl 0.13737(8) 1.28895(8) 0.98076(7) 0.0551(4) Uani 1 1 d . . .
O1Q O -0.38289(16) 1.61492(17) 0.41841(13) 0.0272(8) Uani 1 1 d . . .
O2Q O -0.34044(18) 1.65613(18) 0.60475(14) 0.0338(9) Uani 1 1 d . . .
O1R O -0.31284(18) 1.54094(17) 0.29602(15) 0.0342(9) Uani 1 1 d . . .
O2R O -0.2840(2) 1.5239(2) 0.21375(17) 0.0480(12) Uani 1 1 d . . .
O3R O -0.36179(19) 1.46235(19) 0.24542(17) 0.0466(12) Uani 1 1 d . . .
O4R O -0.20670(19) 1.73379(17) 0.25962(15) 0.0360(9) Uani 1 1 d . . .
O5R O -0.1337(3) 1.6935(3) 0.2322(3) 0.080(2) Uani 1 1 d . . .
O6R O -0.1576(3) 1.7622(2) 0.19591(19) 0.0680(16) Uani 1 1 d . . .
O1S O -0.28034(16) 1.82638(17) 0.39078(14) 0.0299(8) Uani 1 1 d . . .
O2S O -0.21429(16) 1.88198(17) 0.57222(14) 0.0301(9) Uani 1 1 d . . .
O1T O -0.06163(17) 1.86336(17) 0.65974(15) 0.0346(9) Uani 1 1 d . . .
O2T O 0.0135(2) 1.8202(2) 0.6595(2) 0.0509(12) Uani 1 1 d . . .
O3T O 0.02894(19) 1.91797(19) 0.68471(18) 0.0452(11) Uani 1 1 d . . .
O4T O -0.17554(18) 1.67531(18) 0.69667(15) 0.0368(9) Uani 1 1 d . . .
O5T O -0.0800(2) 1.6728(3) 0.7116(3) 0.0804(19) Uani 1 1 d . . .
O1U O -0.21991(16) 1.17314(18) 1.09952(14) 0.0295(8) Uani 1 1 d . . .
O2U O -0.27204(16) 1.11481(17) 0.91509(14) 0.0288(8) Uani 1 1 d . . .
O1V O -0.28970(19) 1.25187(18) 1.22296(14) 0.0368(10) Uani 1 1 d . . .
O2V O -0.3448(3) 1.3035(2) 1.2704(2) 0.0661(16) Uani 1 1 d . . .
O3V O -0.3287(2) 1.2203(2) 1.28998(18) 0.0594(14) Uani 1 1 d . . .
O4V O -0.18946(18) 1.44720(17) 1.18701(14) 0.0357(10) Uani 1 1 d . . .
O5V O -0.2118(2) 1.4633(2) 1.27138(16) 0.0467(12) Uani 1 1 d . . .
O6V O -0.14554(19) 1.53021(18) 1.23332(15) 0.0397(10) Uani 1 1 d . . .
O1W O -0.11565(16) 1.38556(17) 1.06760(13) 0.0273(8) Uani 1 1 d . . .
O2W O -0.16054(16) 1.32741(17) 0.88157(14) 0.0288(8) Uani 1 1 d . . .
O1X O -0.30483(17) 1.29911(18) 0.78344(14) 0.0324(9) Uani 1 1 d . . .
O2X O -0.3941(2) 1.2848(3) 0.7394(2) 0.0696(16) Uani 1 1 d . . .
O3X O -0.3052(2) 1.3378(2) 0.71654(17) 0.0525(13) Uani 1 1 d D . .
O4X O -0.41796(17) 1.10840(17) 0.81820(15) 0.0330(9) Uani 1 1 d . . .
O5X O -0.4886(2) 1.1363(2) 0.7778(3) 0.085(2) Uani 1 1 d . . .
O6X O -0.49113(19) 1.04222(19) 0.77230(18) 0.0485(12) Uani 1 1 d . . .
C1Q C -0.3472(2) 1.6216(2) 0.46277(19) 0.0241(11) Uani 1 1 d . . .
C2Q C -0.2955(2) 1.6032(2) 0.4547(2) 0.0252(11) Uani 1 1 d . . .
C3Q C -0.2574(2) 1.6093(2) 0.4983(2) 0.0287(12) Uani 1 1 d . . .
H3QA H -0.2208 1.5993 0.4935 0.034 Uiso 1 1 calc R . .
C4Q C -0.2705(2) 1.6294(2) 0.5483(2) 0.0254(11) Uani 1 1 d . . .
C5Q C -0.3244(2) 1.6438(2) 0.5539(2) 0.0248(11) Uani 1 1 d . . .
C6Q C -0.3623(2) 1.6418(2) 0.5120(2) 0.0266(11) Uani 1 1 d . . .
H6QA H -0.3977 1.6540 0.5168 0.032 Uiso 1 1 calc R . .
C7Q C -0.2850(2) 1.5749(2) 0.4006(2) 0.0267(11) Uani 1 1 d . . .
H7QA H -0.3252 1.5481 0.3857 0.032 Uiso 1 1 calc R . .
C8Q C -0.2425(3) 1.5352(3) 0.3994(2) 0.0320(13) Uani 1 1 d . . .
H8QA H -0.2353 1.5222 0.3628 0.038 Uiso 1 1 calc R . .
H8QB H -0.2032 1.5594 0.4170 0.038 Uiso 1 1 calc R . .
C9Q C -0.2657(3) 1.4805(3) 0.4247(2) 0.0393(14) Uani 1 1 d . . .
H9QA H -0.2652 1.4929 0.4627 0.047 Uiso 1 1 calc R . .
H9QB H -0.3080 1.4595 0.4118 0.047 Uiso 1 1 calc R . .
C1Q1 C -0.2275(2) 1.4391(2) 0.4130(2) 0.0496(17) Uani 1 1 d G . .
C1Q2 C -0.1729(2) 1.4508(2) 0.4411(2) 0.085(3) Uani 1 1 d G . .
H1QA H -0.1607 1.4836 0.4686 0.102 Uiso 1 1 calc R . .
C1Q3 C -0.1360(2) 1.4145(3) 0.4288(3) 0.111(4) Uani 1 1 d G . .
H1QB H -0.0987 1.4225 0.4480 0.133 Uiso 1 1 calc R . .
C1Q4 C -0.1538(3) 1.3664(3) 0.3885(3) 0.104(4) Uani 1 1 d G . .
H1QC H -0.1287 1.3416 0.3801 0.125 Uiso 1 1 calc R . .
C1Q5 C -0.2085(3) 1.3547(2) 0.3604(2) 0.091(3) Uani 1 1 d G . .
H1QD H -0.2207 1.3219 0.3328 0.109 Uiso 1 1 calc R . .
C1Q6 C -0.2453(2) 1.3911(2) 0.3726(2) 0.071(2) Uani 1 1 d G . .
H1QE H -0.2827 1.3831 0.3534 0.085 Uiso 1 1 calc R . .
C2Q1 C -0.49952(15) 1.59323(15) 0.44203(15) 0.0302(12) Uani 1 1 d G . .
C2Q2 C -0.53842(18) 1.61579(13) 0.47342(18) 0.0441(16) Uani 1 1 d G . .
H2QA H -0.5335 1.6571 0.4798 0.053 Uiso 1 1 calc R . .
C2Q3 C -0.58456(18) 1.57795(18) 0.49542(18) 0.0538(19) Uani 1 1 d G . .
H2QB H -0.6112 1.5934 0.5169 0.065 Uiso 1 1 calc R . .
C2Q4 C -0.59180(18) 1.51754(17) 0.4860(2) 0.058(2) Uani 1 1 d G . .
H2QC H -0.6233 1.4917 0.5011 0.069 Uiso 1 1 calc R . .
C2Q5 C -0.5529(2) 1.49498(12) 0.4546(2) 0.060(2) Uani 1 1 d G . .
H2QD H -0.5578 1.4537 0.4482 0.072 Uiso 1 1 calc R . .
C2Q6 C -0.50675(17) 1.53282(16) 0.43264(17) 0.0450(16) Uani 1 1 d G . .
H2QE H -0.4802 1.5174 0.4112 0.054 Uiso 1 1 calc R . .
C3Q1 C -0.4567(2) 1.61972(19) 0.34498(12) 0.0324(13) Uani 1 1 d G . .
C3Q2 C -0.4365(2) 1.5756(2) 0.31641(15) 0.0502(17) Uani 1 1 d G . .
H3QB H -0.4113 1.5579 0.3328 0.060 Uiso 1 1 calc R . .
C3Q3 C -0.4532(2) 1.5573(2) 0.26386(15) 0.069(2) Uani 1 1 d G . .
H3QC H -0.4394 1.5271 0.2443 0.082 Uiso 1 1 calc R . .
C3Q4 C -0.4901(3) 1.5831(2) 0.23988(12) 0.068(2) Uani 1 1 d G . .
H3QD H -0.5015 1.5706 0.2040 0.081 Uiso 1 1 calc R . .
C3Q5 C -0.5103(3) 1.6273(2) 0.26845(16) 0.076(3) Uani 1 1 d G . .
H3QE H -0.5355 1.6450 0.2521 0.092 Uiso 1 1 calc R . .
C3Q6 C -0.4936(2) 1.6456(2) 0.32100(16) 0.066(2) Uani 1 1 d G . .
H3QF H -0.5074 1.6758 0.3405 0.079 Uiso 1 1 calc R . .
C4Q1 C -0.44869(14) 1.66347(17) 0.63800(16) 0.0327(13) Uani 1 1 d G . .
C4Q2 C -0.49734(18) 1.67852(19) 0.61890(18) 0.0550(19) Uani 1 1 d G . .
H4QA H -0.4906 1.7097 0.5995 0.066 Uiso 1 1 calc R . .
C4Q3 C -0.55586(15) 1.6479(2) 0.6281(2) 0.067(2) Uani 1 1 d G . .
H4QB H -0.5891 1.6582 0.6151 0.080 Uiso 1 1 calc R . .
C4Q4 C -0.56573(14) 1.6023(2) 0.65643(19) 0.056(2) Uani 1 1 d G . .
H4QC H -0.6057 1.5814 0.6627 0.067 Uiso 1 1 calc R . .
C4Q5 C -0.5171(2) 1.58726(17) 0.67554(17) 0.0523(18) Uani 1 1 d G . .
H4QD H -0.5238 1.5561 0.6949 0.063 Uiso 1 1 calc R . .
C4Q6 C -0.45856(16) 1.61784(19) 0.66632(17) 0.0482(17) Uani 1 1 d G . .
H4QE H -0.4253 1.6076 0.6794 0.058 Uiso 1 1 calc R . .
C5Q1 C -0.3367(2) 1.7271(2) 0.69302(13) 0.0398(15) Uani 1 1 d G . .
C5Q2 C -0.3371(2) 1.78141(18) 0.72119(18) 0.061(2) Uani 1 1 d G . .
H5QA H -0.3560 1.8058 0.7064 0.074 Uiso 1 1 calc R . .
C5Q3 C -0.3101(3) 1.79996(19) 0.77108(18) 0.081(3) Uani 1 1 d G . .
H5QB H -0.3104 1.8371 0.7903 0.097 Uiso 1 1 calc R . .
C5Q4 C -0.2825(2) 1.7642(3) 0.79280(13) 0.091(4) Uani 1 1 d G . .
H5QC H -0.2640 1.7769 0.8269 0.109 Uiso 1 1 calc R . .
C5Q5 C -0.2821(2) 1.7100(3) 0.76462(18) 0.103(4) Uani 1 1 d G . .
H5QD H -0.2633 1.6855 0.7795 0.123 Uiso 1 1 calc R . .
C5Q6 C -0.3092(2) 1.6914(2) 0.71473(17) 0.068(2) Uani 1 1 d G . .
H5QE H -0.3089 1.6543 0.6955 0.081 Uiso 1 1 calc R . .
C1R C -0.2758(2) 1.5992(3) 0.3107(2) 0.0304(12) Uani 1 1 d . . .
C2R C -0.2642(2) 1.6182(2) 0.3639(2) 0.0260(11) Uani 1 1 d . . .
C3R C -0.2326(2) 1.6778(2) 0.3813(2) 0.0257(11) Uani 1 1 d . . .
H3RA H -0.2254 1.6918 0.4175 0.031 Uiso 1 1 calc R . .
C4R C -0.2113(2) 1.7174(2) 0.3475(2) 0.0296(12) Uani 1 1 d . . .
C5R C -0.2236(3) 1.6947(3) 0.2953(2) 0.0298(12) Uani 1 1 d . . .
C6R C -0.2559(3) 1.6373(3) 0.2760(2) 0.0317(13) Uani 1 1 d . . .
H6RA H -0.2643 1.6240 0.2397 0.038 Uiso 1 1 calc R . .
C7R C -0.1813(2) 1.7834(2) 0.3661(2) 0.0262(11) Uani 1 1 d . . .
H7RA H -0.2003 1.8045 0.3441 0.031 Uiso 1 1 calc R . .
C8R C -0.1130(2) 1.8025(3) 0.3574(2) 0.0312(12) Uani 1 1 d . . .
H8RA H -0.0910 1.7873 0.3818 0.037 Uiso 1 1 calc R . .
H8RB H -0.1060 1.7859 0.3216 0.037 Uiso 1 1 calc R . .
C9R C -0.0897(3) 1.8697(3) 0.3660(3) 0.0466(17) Uani 1 1 d . . .
H9RA H -0.1126 1.8832 0.3410 0.056 Uiso 1 1 calc R . .
H9RB H -0.1001 1.8848 0.4010 0.056 Uiso 1 1 calc R . .
C1R1 C -0.02321(14) 1.89959(18) 0.36155(19) 0.0379(14) Uani 1 1 d G . .
C1R2 C 0.02169(19) 1.87560(18) 0.3747(2) 0.063(2) Uani 1 1 d G . .
H1RA H 0.0111 1.8383 0.3854 0.075 Uiso 1 1 calc R . .
C1R3 C 0.08205(17) 1.9062(2) 0.3720(2) 0.073(3) Uani 1 1 d G . .
H1RB H 0.1127 1.8898 0.3809 0.088 Uiso 1 1 calc R . .
C1R4 C 0.09751(14) 1.9609(2) 0.3562(2) 0.069(2) Uani 1 1 d G . .
H1RC H 0.1388 1.9818 0.3544 0.083 Uiso 1 1 calc R . .
C1R5 C 0.0526(2) 1.98486(18) 0.3431(2) 0.071(3) Uani 1 1 d G . .
H1RD H 0.0632 2.0222 0.3323 0.085 Uiso 1 1 calc R . .
C1R6 C -0.00775(18) 1.95422(19) 0.3458(2) 0.059(2) Uani 1 1 d G . .
H1RE H -0.0384 1.9706 0.3368 0.071 Uiso 1 1 calc R . .
C10R C -0.3161(3) 1.5103(3) 0.2475(2) 0.0326(13) Uani 1 1 d . . .
C11R C -0.3736(3) 1.4221(4) 0.1950(3) 0.064(2) Uani 1 1 d . . .
H11A H -0.3480 1.3952 0.1928 0.077 Uiso 1 1 calc R . .
H11B H -0.3646 1.4449 0.1664 0.077 Uiso 1 1 calc R . .
C2R1 C -0.43820(19) 1.3881(2) 0.1913(2) 0.0526(19) Uani 1 1 d G . .
C2R2 C -0.4553(3) 1.3327(2) 0.2058(2) 0.081(3) Uani 1 1 d G . .
H2RA H -0.4256 1.3164 0.2170 0.097 Uiso 1 1 calc R . .
C2R3 C -0.5161(3) 1.3012(2) 0.2039(3) 0.126(5) Uani 1 1 d G . .
H2RB H -0.5278 1.2634 0.2137 0.151 Uiso 1 1 calc R . .
C2R4 C -0.5597(2) 1.3250(3) 0.1875(3) 0.133(6) Uani 1 1 d G . .
H2RC H -0.6012 1.3035 0.1862 0.159 Uiso 1 1 calc R . .
C2R5 C -0.5425(2) 1.3803(3) 0.1731(3) 0.107(4) Uani 1 1 d G . .
H2RD H -0.5723 1.3966 0.1619 0.128 Uiso 1 1 calc R . .
C2R6 C -0.4818(3) 1.4119(2) 0.1750(2) 0.077(3) Uani 1 1 d G . .
H2RE H -0.4701 1.4497 0.1651 0.092 Uiso 1 1 calc R . .
C12R C -0.1620(3) 1.7263(3) 0.2289(2) 0.0459(17) Uani 1 1 d . . .
C13R C -0.1122(5) 1.7601(4) 0.1574(4) 0.095(4) Uani 1 1 d . . .
H13A H -0.1315 1.7521 0.1220 0.114 Uiso 1 1 calc R . .
H13B H -0.0944 1.7279 0.1608 0.114 Uiso 1 1 calc R . .
C3R1 C -0.0641(3) 1.8175(2) 0.1657(2) 0.065(2) Uani 1 1 d G . .
C3R2 C -0.0563(2) 1.8539(2) 0.12866(17) 0.0573(19) Uani 1 1 d G . .
H3RB H -0.0817 1.8420 0.0977 0.069 Uiso 1 1 calc R . .
C3R3 C -0.0115(3) 1.9078(2) 0.1369(3) 0.082(3) Uani 1 1 d G . .
H3RC H -0.0062 1.9327 0.1116 0.099 Uiso 1 1 calc R . .
C3R4 C 0.0256(2) 1.9253(3) 0.1823(3) 0.121(5) Uani 1 1 d G . .
H3RD H 0.0563 1.9621 0.1879 0.145 Uiso 1 1 calc R . .
C3R5 C 0.0179(3) 1.8889(4) 0.2193(2) 0.131(6) Uani 1 1 d G . .
H3RE H 0.0432 1.9009 0.2503 0.158 Uiso 1 1 calc R . .
C3R6 C -0.0270(3) 1.8350(3) 0.2110(2) 0.105(4) Uani 1 1 d G . .
H3RF H -0.0323 1.8102 0.2363 0.126 Uiso 1 1 calc R . .
C1S C -0.2439(2) 1.8255(2) 0.4323(2) 0.0245(11) Uani 1 1 d . . .
C2S C -0.1937(2) 1.8044(2) 0.4219(2) 0.0262(11) Uani 1 1 d . . .
C3S C -0.1549(2) 1.8074(2) 0.4638(2) 0.0254(11) Uani 1 1 d . . .
H3SA H -0.1219 1.7917 0.4573 0.030 Uiso 1 1 calc R . .
C4S C -0.1609(2) 1.8314(2) 0.5139(2) 0.0254(11) Uani 1 1 d . . .
C5S C -0.2109(2) 1.8528(2) 0.5222(2) 0.0243(11) Uani 1 1 d . . .
C6S C -0.2527(2) 1.8503(2) 0.4828(2) 0.0277(12) Uani 1 1 d . . .
H6SA H -0.2862 1.8650 0.4900 0.033 Uiso 1 1 calc R . .
C7S C -0.1139(2) 1.8395(2) 0.5577(2) 0.0275(12) Uani 1 1 d . . .
H7SA H -0.1114 1.8783 0.5801 0.033 Uiso 1 1 calc R . .
C8S C -0.0498(2) 1.8445(3) 0.5392(2) 0.0298(12) Uani 1 1 d . . .
H8SA H -0.0236 1.8421 0.5684 0.036 Uiso 1 1 calc R . .
H8SB H -0.0518 1.8106 0.5113 0.036 Uiso 1 1 calc R . .
C9S C -0.0216(3) 1.9013(3) 0.5192(3) 0.0462(16) Uani 1 1 d . . .
H9SA H -0.0386 1.9322 0.5371 0.055 Uiso 1 1 calc R . .
H9SB H -0.0335 1.8949 0.4818 0.055 Uiso 1 1 calc R . .
C1S1 C 0.04695(14) 1.92409(19) 0.5263(2) 0.0424(15) Uani 1 1 d G . .
C1S2 C 0.0824(2) 1.88591(15) 0.5239(2) 0.070(3) Uani 1 1 d G . .
H1SA H 0.0639 1.8444 0.5184 0.084 Uiso 1 1 calc R . .
C1S3 C 0.14492(19) 1.9084(2) 0.5297(3) 0.088(3) Uani 1 1 d G . .
H1SB H 0.1692 1.8823 0.5281 0.105 Uiso 1 1 calc R . .
C1S4 C 0.17195(14) 1.9691(2) 0.5378(2) 0.071(3) Uani 1 1 d G . .
H1SC H 0.2147 1.9845 0.5417 0.085 Uiso 1 1 calc R . .
C1S5 C 0.1365(2) 2.00733(16) 0.5402(2) 0.068(2) Uani 1 1 d G . .
H1SD H 0.1549 2.0488 0.5457 0.082 Uiso 1 1 calc R . .
C1S6 C 0.07398(19) 1.98480(17) 0.5344(2) 0.0565(19) Uani 1 1 d G . .
H1SE H 0.0497 2.0109 0.5360 0.068 Uiso 1 1 calc R . .
C2S1 C -0.35967(19) 1.89332(15) 0.39934(18) 0.0323(13) Uani 1 1 d G . .
C2S2 C -0.3222(2) 1.9357(2) 0.3746(2) 0.065(2) Uani 1 1 d G . .
H2SA H -0.2905 1.9269 0.3554 0.078 Uiso 1 1 calc R . .
C2S3 C -0.3313(2) 1.99097(18) 0.3780(2) 0.073(3) Uani 1 1 d G . .
H2SB H -0.3057 2.0199 0.3611 0.088 Uiso 1 1 calc R . .
C2S4 C -0.3778(3) 2.00388(16) 0.4061(2) 0.062(2) Uani 1 1 d G . .
H2SC H -0.3839 2.0417 0.4084 0.074 Uiso 1 1 calc R . .
C2S5 C -0.4152(2) 1.9615(2) 0.4308(2) 0.075(3) Uani 1 1 d G . .
H2SD H -0.4470 1.9703 0.4500 0.090 Uiso 1 1 calc R . .
C2S6 C -0.4062(2) 1.90623(19) 0.4274(2) 0.060(2) Uani 1 1 d G . .
H2SE H -0.4317 1.8773 0.4443 0.073 Uiso 1 1 calc R . .
C3S1 C -0.3719(2) 1.7917(2) 0.32323(13) 0.0368(14) Uani 1 1 d G . .
C3S2 C -0.4192(2) 1.8034(3) 0.29813(18) 0.080(3) Uani 1 1 d G . .
H3SB H -0.4404 1.8282 0.3164 0.096 Uiso 1 1 calc R . .
C3S3 C -0.4356(3) 1.7786(3) 0.24636(19) 0.096(4) Uani 1 1 d G . .
H3SC H -0.4679 1.7866 0.2292 0.116 Uiso 1 1 calc R . .
C3S4 C -0.4046(3) 1.7423(3) 0.21968(15) 0.095(4) Uani 1 1 d G . .
H3SD H -0.4158 1.7254 0.1843 0.114 Uiso 1 1 calc R . .
C3S5 C -0.3573(3) 1.7306(3) 0.2448(2) 0.150(7) Uani 1 1 d G . .
H3SE H -0.3362 1.7058 0.2266 0.180 Uiso 1 1 calc R . .
C3S6 C -0.3410(2) 1.7554(3) 0.2966(2) 0.109(5) Uani 1 1 d G . .
H3SF H -0.3086 1.7474 0.3137 0.131 Uiso 1 1 calc R . .
C4S1 C -0.29650(17) 1.94524(15) 0.58186(17) 0.0320(13) Uani 1 1 d G . .
C4S2 C -0.35722(15) 1.94100(16) 0.5745(2) 0.0493(17) Uani 1 1 d G . .
H4SA H -0.3873 1.9057 0.5783 0.059 Uiso 1 1 calc R . .
C4S3 C -0.37399(16) 1.9884(2) 0.5617(2) 0.074(3) Uani 1 1 d G . .
H4SB H -0.4155 1.9855 0.5567 0.089 Uiso 1 1 calc R . .
C4S4 C -0.3300(2) 2.03997(18) 0.5562(2) 0.060(2) Uani 1 1 d G . .
H4SC H -0.3415 2.0723 0.5474 0.072 Uiso 1 1 calc R . .
C4S5 C -0.2693(2) 2.04421(16) 0.5635(2) 0.060(2) Uani 1 1 d G . .
H4SD H -0.2393 2.0795 0.5598 0.072 Uiso 1 1 calc R . .
C4S6 C -0.25255(14) 1.99685(18) 0.57637(19) 0.0490(17) Uani 1 1 d G . .
H4SE H -0.2110 1.9997 0.5814 0.059 Uiso 1 1 calc R . .
C5S1 C -0.24632(19) 1.90662(19) 0.66563(11) 0.0334(13) Uani 1 1 d G . .
C5S2 C -0.27040(18) 1.9416(2) 0.70176(15) 0.0466(16) Uani 1 1 d G . .
H5SA H -0.3028 1.9551 0.6915 0.056 Uiso 1 1 calc R . .
C5S3 C -0.2471(2) 1.9570(2) 0.75289(13) 0.0545(19) Uani 1 1 d G . .
H5SB H -0.2635 1.9810 0.7776 0.065 Uiso 1 1 calc R . .
C5S4 C -0.1996(2) 1.9374(2) 0.76790(12) 0.0546(19) Uani 1 1 d G . .
H5SC H -0.1837 1.9479 0.8028 0.065 Uiso 1 1 calc R . .
C5S5 C -0.1756(2) 1.9023(3) 0.73177(16) 0.077(3) Uani 1 1 d G . .
H5SD H -0.1432 1.8889 0.7420 0.093 Uiso 1 1 calc R . .
C5S6 C -0.1989(2) 1.8870(2) 0.68064(15) 0.071(3) Uani 1 1 d G . .
H5SE H -0.1824 1.8630 0.6559 0.085 Uiso 1 1 calc R . .
C1T C -0.1033(2) 1.8069(3) 0.6431(2) 0.0313(12) Uani 1 1 d . . .
C2T C -0.1306(2) 1.7936(2) 0.5924(2) 0.0283(12) Uani 1 1 d . . .
C3T C -0.1723(2) 1.7376(2) 0.5785(2) 0.0272(11) Uani 1 1 d . . .
H3TA H -0.1921 1.7273 0.5448 0.033 Uiso 1 1 calc R . .
C4T C -0.1862(2) 1.6961(2) 0.6112(2) 0.0288(12) Uani 1 1 d . . .
C5T C -0.1579(3) 1.7138(3) 0.6613(2) 0.0310(12) Uani 1 1 d . . .
C6T C -0.1170(3) 1.7684(3) 0.6777(2) 0.0332(13) Uani 1 1 d . . .
H6TA H -0.0988 1.7792 0.7119 0.040 Uiso 1 1 calc R . .
C7T C -0.2302(2) 1.6339(2) 0.5958(2) 0.0286(12) Uani 1 1 d . B .
H7TA H -0.2573 1.6274 0.6250 0.034 Uiso 1 1 calc R . .
C8T C -0.1977(3) 1.5863(2) 0.5909(2) 0.0390(14) Uani 1 1 d D . .
H8TA H -0.1662 1.5957 0.6194 0.047 Uiso 1 1 calc R A 1
H8TB H -0.1785 1.5834 0.5575 0.047 Uiso 1 1 calc R A 1
C9T C -0.2473(7) 1.5266(6) 0.5941(6) 0.045(5) Uiso 0.50 1 d PD B 1
H9TA H -0.2764 1.5185 0.5639 0.054 Uiso 0.50 1 calc PR B 1
H9TB H -0.2270 1.4951 0.5889 0.054 Uiso 0.50 1 calc PR B 1
C1T1 C -0.2831(4) 1.5187(4) 0.6401(3) 0.039(3) Uiso 0.50 1 d PGD B 1
C1T2 C -0.2530(4) 1.5257(5) 0.6880(4) 0.068(4) Uiso 0.50 1 d PG B 1
H1TA H -0.2104 1.5331 0.6903 0.081 Uiso 0.50 1 calc PR B 1
C1T3 C -0.2851(6) 1.5220(6) 0.7323(3) 0.083(6) Uiso 0.50 1 d PG B 1
H1TB H -0.2645 1.5268 0.7650 0.100 Uiso 0.50 1 calc PR B 1
C1T4 C -0.3474(5) 1.5112(6) 0.7289(4) 0.080(5) Uiso 0.50 1 d PG B 1
H1TC H -0.3693 1.5086 0.7592 0.096 Uiso 0.50 1 calc PR B 1
C1T5 C -0.3775(4) 1.5042(6) 0.6810(5) 0.195(16) Uiso 0.50 1 d PG B 1
H1TD H -0.4200 1.4968 0.6786 0.234 Uiso 0.50 1 calc PR B 1
C1T6 C -0.3454(4) 1.5079(5) 0.6366(4) 0.054(4) Uiso 0.50 1 d PG B 1
H1TE H -0.3659 1.5031 0.6039 0.065 Uiso 0.50 1 calc PR B 1
C9TA C -0.2372(7) 1.5228(5) 0.5860(7) 0.042(5) Uiso 0.50 1 d PD B 2
H9TC H -0.2566 1.5186 0.6191 0.051 Uiso 0.50 1 calc PR B 2
H9TD H -0.2698 1.5164 0.5590 0.051 Uiso 0.50 1 calc PR B 2
C1TA C -0.2089(6) 1.4738(5) 0.5732(5) 0.067(4) Uiso 0.50 1 d PGD B 2
C1TB C -0.2487(4) 1.4175(6) 0.5580(6) 0.117(8) Uiso 0.50 1 d PG B 2
H1TF H -0.2910 1.4119 0.5571 0.141 Uiso 0.50 1 calc PR B 2
C1TC C -0.2266(7) 1.3694(5) 0.5440(6) 0.079(5) Uiso 0.50 1 d PG B 2
H1TG H -0.2537 1.3310 0.5336 0.095 Uiso 0.50 1 calc PR B 2
C1TD C -0.1647(7) 1.3776(6) 0.5453(6) 0.135(10) Uiso 0.50 1 d PG B 2
H1TH H -0.1495 1.3448 0.5358 0.162 Uiso 0.50 1 calc PR B 2
C1TE C -0.1249(5) 1.4339(7) 0.5605(6) 0.111(8) Uiso 0.50 1 d PG B 2
H1TI H -0.0826 1.4395 0.5614 0.133 Uiso 0.50 1 calc PR B 2
C1TF C -0.1471(5) 1.4820(5) 0.5745(5) 0.080(5) Uiso 0.50 1 d PG B 2
H1TJ H -0.1199 1.5204 0.5849 0.096 Uiso 0.50 1 calc PR B 2
C10T C -0.0040(3) 1.8624(3) 0.6674(2) 0.0364(14) Uani 1 1 d . . .
C11T C 0.0932(3) 1.9233(3) 0.6944(4) 0.068(3) Uani 1 1 d . . .
H11C H 0.1106 1.9110 0.6617 0.081 Uiso 1 1 calc R . .
H11D H 0.0976 1.8974 0.7190 0.081 Uiso 1 1 calc R . .
C2T1 C 0.12525(19) 1.98637(15) 0.71659(17) 0.0431(16) Uani 1 1 d G . .
C2T2 C 0.1646(2) 2.0213(2) 0.68688(14) 0.057(2) Uani 1 1 d G . .
H2TA H 0.1710 2.0050 0.6526 0.069 Uiso 1 1 calc R . .
C2T3 C 0.1944(2) 2.0799(2) 0.7073(2) 0.063(2) Uani 1 1 d G . .
H2TB H 0.2212 2.1038 0.6870 0.075 Uiso 1 1 calc R . .
C2T4 C 0.1849(2) 2.10373(16) 0.7574(2) 0.069(2) Uani 1 1 d G . .
H2TC H 0.2052 2.1438 0.7714 0.082 Uiso 1 1 calc R . .
C2T5 C 0.1456(3) 2.0689(2) 0.78713(16) 0.085(3) Uani 1 1 d G . .
H2TD H 0.1391 2.0851 0.8214 0.102 Uiso 1 1 calc R . .
C2T6 C 0.1158(2) 2.0102(2) 0.76671(17) 0.065(2) Uani 1 1 d G . .
H2TE H 0.0889 1.9863 0.7870 0.078 Uiso 1 1 calc R . .
C12T C -0.1308(3) 1.6633(3) 0.7233(3) 0.0458(16) Uani 1 1 d . C .
O6T O -0.1559(3) 1.6366(2) 0.7604(2) 0.0683(16) Uani 1 1 d D . .
C13T C -0.1073(5) 1.6184(5) 0.7895(5) 0.039(3) Uiso 0.50 1 d PD C 1
H13C H -0.0694 1.6270 0.7714 0.046 Uiso 0.50 1 calc PR C 1
H13D H -0.0989 1.6417 0.8251 0.046 Uiso 0.50 1 calc PR C 1
C3T1 C -0.1287(4) 1.5550(3) 0.7918(3) 0.050(4) Uiso 0.50 1 d PGD C 1
C3T2 C -0.1509(4) 1.5342(4) 0.8363(3) 0.051(4) Uiso 0.50 1 d PG C 1
H3TB H -0.1517 1.5614 0.8669 0.061 Uiso 0.50 1 calc PR C 1
C3T3 C -0.1721(5) 1.4738(4) 0.8360(3) 0.063(4) Uiso 0.50 1 d PG C 1
H3TC H -0.1873 1.4596 0.8664 0.076 Uiso 0.50 1 calc PR C 1
C3T4 C -0.1710(5) 1.4341(3) 0.7912(4) 0.052(4) Uiso 0.50 1 d PG C 1
H3TD H -0.1854 1.3928 0.7910 0.062 Uiso 0.50 1 calc PR C 1
C3T5 C -0.1487(5) 1.4548(3) 0.7467(4) 0.077(5) Uiso 0.50 1 d PG C 1
H3TE H -0.1479 1.4277 0.7161 0.093 Uiso 0.50 1 calc PR C 1
C3T6 C -0.1276(5) 1.5153(4) 0.7470(3) 0.061(4) Uiso 0.50 1 d PG C 1
H3TF H -0.1124 1.5294 0.7166 0.073 Uiso 0.50 1 calc PR C 1
C13Y C -0.1336(7) 1.6191(3) 0.8000(5) 0.092(7) Uiso 0.50 1 d PRD C 2
H13E H -0.1552 1.6264 0.8316 0.110 Uiso 0.50 1 calc PR C 2
H13F H -0.0901 1.6399 0.8074 0.110 Uiso 0.50 1 calc PR C 2
C3TA C -0.1452(6) 1.5477(3) 0.7797(5) 0.075(6) Uiso 0.50 1 d PGD C 2
C3TB C -0.1455(5) 1.5175(5) 0.8206(4) 0.067(5) Uiso 0.50 1 d PG C 2
H3TG H -0.1384 1.5385 0.8552 0.080 Uiso 0.50 1 calc PR C 2
C3TC C -0.1563(5) 1.4566(5) 0.8109(4) 0.060(4) Uiso 0.50 1 d PG C 2
H3TH H -0.1566 1.4359 0.8389 0.071 Uiso 0.50 1 calc PR C 2
C3TD C -0.1667(6) 1.4259(3) 0.7603(5) 0.079(5) Uiso 0.50 1 d PG C 2
H3TI H -0.1741 1.3842 0.7536 0.094 Uiso 0.50 1 calc PR C 2
C3TE C -0.1663(6) 1.4561(5) 0.7193(4) 0.086(6) Uiso 0.50 1 d PG C 2
H3TJ H -0.1734 1.4351 0.6847 0.103 Uiso 0.50 1 calc PR C 2
C3TF C -0.1556(6) 1.5170(5) 0.7291(4) 0.084(6) Uiso 0.50 1 d PG C 2
H3TK H -0.1553 1.5377 0.7011 0.100 Uiso 0.50 1 calc PR C 2
C1U C -0.2561(2) 1.1674(2) 1.0558(2) 0.0237(11) Uani 1 1 d . . .
C2U C -0.3096(2) 1.1821(2) 1.0638(2) 0.0232(11) Uani 1 1 d . . .
C3U C -0.3480(2) 1.1739(2) 1.0206(2) 0.0248(11) Uani 1 1 d . . .
H3UA H -0.3842 1.1847 1.0254 0.030 Uiso 1 1 calc R . .
C4U C -0.3369(2) 1.1505(2) 0.9700(2) 0.0227(10) Uani 1 1 d . . .
C5U C -0.2825(2) 1.1378(2) 0.9647(2) 0.0254(11) Uani 1 1 d . . .
C6U C -0.2415(2) 1.1456(2) 1.0065(2) 0.0250(11) Uani 1 1 d . . .
H6UA H -0.2045 1.1363 1.0015 0.030 Uiso 1 1 calc R . .
C7U C -0.3233(2) 1.2055(2) 1.1183(2) 0.0275(12) Uani 1 1 d . . .
H7UA H -0.3081 1.1831 1.1417 0.033 Uiso 1 1 calc R . .
C8U C -0.3903(2) 1.1957(2) 1.1277(2) 0.0304(12) Uani 1 1 d . . .
H8UA H -0.4090 1.2115 1.1014 0.037 Uiso 1 1 calc R . .
H8UB H -0.3943 1.2178 1.1622 0.037 Uiso 1 1 calc R . .
C9U C -0.4239(3) 1.1301(3) 1.1249(3) 0.0417(15) Uani 1 1 d . . .
H9UA H -0.4235 1.1093 1.0890 0.050 Uiso 1 1 calc R . .
H9UB H -0.4015 1.1135 1.1479 0.050 Uiso 1 1 calc R . .
C1U1 C -0.48883(14) 1.11725(19) 1.13999(18) 0.0414(15) Uani 1 1 d G . .
C1U2 C -0.52414(19) 1.15361(18) 1.1324(2) 0.0552(19) Uani 1 1 d G . .
H1UA H -0.5072 1.1887 1.1188 0.066 Uiso 1 1 calc R . .
C1U3 C -0.58420(18) 1.1387(2) 1.1447(2) 0.069(2) Uani 1 1 d G . .
H1UB H -0.6083 1.1635 1.1395 0.083 Uiso 1 1 calc R . .
C1U4 C -0.60896(15) 1.0874(2) 1.1646(2) 0.074(3) Uani 1 1 d G . .
H1UC H -0.6500 1.0771 1.1730 0.088 Uiso 1 1 calc R . .
C1U5 C -0.5737(2) 1.05100(19) 1.1722(2) 0.070(2) Uani 1 1 d G . .
H1UD H -0.5906 1.0159 1.1858 0.083 Uiso 1 1 calc R . .
C1U6 C -0.51360(19) 1.06595(18) 1.15988(19) 0.0530(18) Uani 1 1 d G . .
H1UE H -0.4895 1.0411 1.1651 0.064 Uiso 1 1 calc R . .
C2U1 C -0.19422(16) 1.04962(14) 0.90701(16) 0.0281(12) Uani 1 1 d G . .
C2U2 C -0.13605(14) 1.04882(16) 0.91956(18) 0.0453(16) Uani 1 1 d G . .
H2UA H -0.1032 1.0837 0.9217 0.054 Uiso 1 1 calc R . .
C2U3 C -0.12593(16) 0.9970(2) 0.9289(2) 0.0555(19) Uani 1 1 d G . .
H2UB H -0.0862 0.9964 0.9375 0.067 Uiso 1 1 calc R . .
C2U4 C -0.1740(2) 0.94587(16) 0.9258(2) 0.059(2) Uani 1 1 d G . .
H2UC H -0.1671 0.9104 0.9322 0.071 Uiso 1 1 calc R . .
C2U5 C -0.23215(18) 0.94667(14) 0.9132(2) 0.0561(19) Uani 1 1 d G . .
H2UD H -0.2650 0.9118 0.9111 0.067 Uiso 1 1 calc R . .
C2U6 C -0.24227(13) 0.99854(17) 0.90385(18) 0.0440(16) Uani 1 1 d G . .
H2UE H -0.2820 0.9991 0.8953 0.053 Uiso 1 1 calc R . .
C3U1 C -0.22670(18) 1.1027(2) 0.82517(11) 0.0337(13) Uani 1 1 d G . .
C3U2 C -0.28631(16) 1.0875(2) 0.80585(15) 0.0491(18) Uani 1 1 d G . .
H3UB H -0.3180 1.0822 0.8289 0.059 Uiso 1 1 calc R . .
C3U3 C -0.29950(19) 1.0800(2) 0.75287(16) 0.068(2) Uani 1 1 d G . .
H3UC H -0.3402 1.0696 0.7397 0.081 Uiso 1 1 calc R . .
C3U4 C -0.2531(3) 1.0877(2) 0.71921(11) 0.076(3) Uani 1 1 d G . .
H3UD H -0.2621 1.0826 0.6830 0.091 Uiso 1 1 calc R . .
C3U5 C -0.1935(2) 1.1030(2) 0.73853(15) 0.072(3) Uani 1 1 d G . .
H3UE H -0.1617 1.1082 0.7155 0.087 Uiso 1 1 calc R . .
C3U6 C -0.18027(15) 1.1105(2) 0.79151(16) 0.0531(18) Uani 1 1 d G . .
H3UF H -0.1395 1.1209 0.8047 0.064 Uiso 1 1 calc R . .
C4U1 C -0.14453(16) 1.10267(13) 1.08891(16) 0.0295(12) Uani 1 1 d G . .
C4U2 C -0.18906(15) 1.05744(17) 1.10472(18) 0.0453(16) Uani 1 1 d G . .
H4UA H -0.2238 1.0652 1.1196 0.054 Uiso 1 1 calc R . .
C4U3 C -0.18281(19) 1.00086(15) 1.0988(2) 0.062(2) Uani 1 1 d G . .
H4UB H -0.2132 0.9699 1.1096 0.075 Uiso 1 1 calc R . .
C4U4 C -0.1320(2) 0.98950(14) 1.0770(2) 0.0555(19) Uani 1 1 d G . .
H4UC H -0.1278 0.9508 1.0729 0.067 Uiso 1 1 calc R . .
C4U5 C -0.08750(17) 1.03473(18) 1.06116(19) 0.0522(18) Uani 1 1 d G . .
H4UD H -0.0528 1.0270 1.0463 0.063 Uiso 1 1 calc R . .
C4U6 C -0.09375(15) 1.09132(15) 1.06713(17) 0.0399(14) Uani 1 1 d G . .
H4UE H -0.0633 1.1222 1.0563 0.048 Uiso 1 1 calc R . .
C5U1 C -0.13531(15) 1.19583(19) 1.17260(10) 0.0297(12) Uani 1 1 d G . .
C5U2 C -0.18251(12) 1.19229(19) 1.20533(13) 0.0363(14) Uani 1 1 d G . .
H5UA H -0.2230 1.1809 1.1912 0.044 Uiso 1 1 calc R . .
C5U3 C -0.17051(15) 1.2055(2) 1.25873(12) 0.0455(16) Uani 1 1 d G . .
H5UB H -0.2028 1.2031 1.2811 0.055 Uiso 1 1 calc R . .
C5U4 C -0.11132(17) 1.2222(2) 1.27939(10) 0.0432(15) Uani 1 1 d G . .
H5UC H -0.1031 1.2312 1.3159 0.052 Uiso 1 1 calc R . .
C5U5 C -0.06412(13) 1.2257(2) 1.24666(14) 0.0508(18) Uani 1 1 d G . .
H5UD H -0.0237 1.2372 1.2608 0.061 Uiso 1 1 calc R . .
C5U6 C -0.07612(13) 1.2126(2) 1.19327(13) 0.0423(15) Uani 1 1 d G . .
H5UE H -0.0439 1.2150 1.1709 0.051 Uiso 1 1 calc R . .
C1V C -0.2748(3) 1.2931(3) 1.1890(2) 0.0323(13) Uani 1 1 d . . .
C2V C -0.2889(2) 1.2706(2) 1.1364(2) 0.0272(12) Uani 1 1 d . . .
C3V C -0.2703(2) 1.3109(2) 1.1027(2) 0.0254(11) Uani 1 1 d . . .
H3VA H -0.2797 1.2974 1.0666 0.030 Uiso 1 1 calc R . .
C4V C -0.2386(2) 1.3701(2) 1.1200(2) 0.0267(11) Uani 1 1 d . . .
C5V C -0.2256(2) 1.3892(3) 1.1732(2) 0.0304(12) Uani 1 1 d . . .
C6V C -0.2434(3) 1.3509(3) 1.2079(2) 0.0325(13) Uani 1 1 d . . .
H6VA H -0.2341 1.3642 1.2440 0.039 Uiso 1 1 calc R . .
C7V C -0.2198(2) 1.4140(2) 1.0834(2) 0.0259(11) Uani 1 1 d . E .
H7VA H -0.1801 1.4419 1.0985 0.031 Uiso 1 1 calc R . .
C8V C -0.2633(3) 1.4521(3) 1.0837(2) 0.0365(14) Uani 1 1 d . . .
H8VA H -0.2695 1.4672 1.1201 0.044 Uiso 1 1 calc R D 1
H8VB H -0.3028 1.4268 1.0672 0.044 Uiso 1 1 calc R D 1
C9V1 C -0.2403(3) 1.5049(3) 1.0551(3) 0.0505(18) Uani 0.75 1 d PD E 1
H9VA H -0.1968 1.5230 1.0650 0.061 Uiso 0.75 1 calc PR E 1
H9VB H -0.2441 1.4891 1.0175 0.061 Uiso 0.75 1 calc PR E 1
C1V1 C -0.2699(3) 1.5524(3) 1.0637(3) 0.048(2) Uiso 0.75 1 d PGD E 1
C1V2 C -0.2536(3) 1.5959(4) 1.1077(3) 0.069(3) Uiso 0.75 1 d PG E 1
H1VA H -0.2228 1.5957 1.1318 0.083 Uiso 0.75 1 calc PR E 1
C1V3 C -0.2825(4) 1.6397(3) 1.1166(3) 0.104(6) Uiso 0.75 1 d PG E 1
H1VB H -0.2714 1.6694 1.1467 0.125 Uiso 0.75 1 calc PR E 1
C1V4 C -0.3277(4) 1.6400(4) 1.0813(4) 0.113(5) Uiso 0.75 1 d PG E 1
H1VC H -0.3474 1.6699 1.0874 0.135 Uiso 0.75 1 calc PR E 1
C1V5 C -0.3439(4) 1.5965(4) 1.0373(4) 0.125(6) Uiso 0.75 1 d PG E 1
H1VD H -0.3748 1.5967 1.0132 0.150 Uiso 0.75 1 calc PR E 1
C1V6 C -0.3150(4) 1.5527(4) 1.0284(3) 0.086(4) Uiso 0.75 1 d PG E 1
H1VE H -0.3261 1.5230 0.9983 0.103 Uiso 0.75 1 calc PR E 1
C9VA C -0.2403(3) 1.5049(3) 1.0551(3) 0.0505(18) Uani 0.25 1 d PD E 2
H9VC H -0.2526 1.4941 1.0177 0.061 Uiso 0.25 1 calc PR E 2
H9VD H -0.1960 1.5223 1.0601 0.061 Uiso 0.25 1 calc PR E 2
C1VA C -0.2755(9) 1.5473(8) 1.0852(8) 0.079(12) Uiso 0.25 1 d PGD E 2
C1VB C -0.2436(8) 1.6066(9) 1.0886(7) 0.070(10) Uiso 0.25 1 d PG E 2
H1VF H -0.2031 1.6174 1.0788 0.084 Uiso 0.25 1 calc PR E 2
C1VC C -0.2709(9) 1.6501(8) 1.1063(7) 0.073(12) Uiso 0.25 1 d PG E 2
H1VG H -0.2491 1.6906 1.1086 0.088 Uiso 0.25 1 calc PR E 2
C1VD C -0.3302(9) 1.6343(9) 1.1206(8) 0.100(14) Uiso 0.25 1 d PG E 2
H1VH H -0.3489 1.6641 1.1327 0.120 Uiso 0.25 1 calc PR E 2
C1VE C -0.3621(9) 1.5751(9) 1.1173(8) 0.17(3) Uiso 0.25 1 d PG E 2
H1VI H -0.4027 1.5643 1.1270 0.199 Uiso 0.25 1 calc PR E 2
C1VF C -0.3348(9) 1.5316(8) 1.0996(8) 0.116(16) Uiso 0.25 1 d PG E 2
H1VJ H -0.3566 1.4911 1.0973 0.139 Uiso 0.25 1 calc PR E 2
C10V C -0.3239(3) 1.2631(3) 1.2625(2) 0.0444(16) Uani 1 1 d . . .
C11V C -0.3605(4) 1.2255(4) 1.3381(3) 0.076(3) Uani 1 1 d . . .
H11E H -0.3622 1.2666 1.3482 0.091 Uiso 1 1 calc R . .
H11F H -0.3380 1.2163 1.3663 0.091 Uiso 1 1 calc R . .
C2V1 C -0.42266(19) 1.1845(2) 1.33093(18) 0.0536(19) Uani 1 1 d G . .
C2V2 C -0.4397(2) 1.1415(2) 1.36193(17) 0.0551(19) Uani 1 1 d G . .
H2VA H -0.4113 1.1379 1.3867 0.066 Uiso 1 1 calc R . .
C2V3 C -0.4982(2) 1.1038(2) 1.3567(2) 0.079(3) Uani 1 1 d G . .
H2VB H -0.5099 1.0744 1.3779 0.094 Uiso 1 1 calc R . .
C2V4 C -0.53979(18) 1.1090(3) 1.3205(2) 0.096(4) Uani 1 1 d G . .
H2VC H -0.5798 1.0832 1.3169 0.116 Uiso 1 1 calc R . .
C2V5 C -0.5228(2) 1.1520(3) 1.2895(2) 0.099(4) Uani 1 1 d G . .
H2VD H -0.5512 1.1556 1.2647 0.119 Uiso 1 1 calc R . .
C2V6 C -0.4642(3) 1.1897(2) 1.29471(19) 0.074(3) Uani 1 1 d G . .
H2VE H -0.4526 1.2191 1.2735 0.089 Uiso 1 1 calc R . .
C12V C -0.1848(3) 1.4788(3) 1.2354(2) 0.0328(13) Uani 1 1 d . . .
C13V C -0.1316(3) 1.5729(3) 1.2812(2) 0.0400(15) Uani 1 1 d . . .
H13E H -0.1653 1.5639 1.3043 0.048 Uiso 1 1 calc R . .
H13F H -0.1264 1.6131 1.2737 0.048 Uiso 1 1 calc R . .
C3V1 C -0.07435(17) 1.5703(2) 1.30753(17) 0.0453(17) Uani 1 1 d G . .
C3V2 C -0.0194(2) 1.6070(2) 1.2965(2) 0.068(2) Uani 1 1 d G . .
H3VB H -0.0184 1.6343 1.2738 0.082 Uiso 1 1 calc R . .
C3V3 C 0.03411(17) 1.6039(3) 1.3187(3) 0.094(4) Uani 1 1 d G . .
H3VC H 0.0717 1.6290 1.3111 0.113 Uiso 1 1 calc R . .
C3V4 C 0.0326(2) 1.5640(3) 1.3519(3) 0.112(5) Uani 1 1 d G . .
H3VD H 0.0692 1.5619 1.3671 0.135 Uiso 1 1 calc R . .
C3V5 C -0.0223(3) 1.5273(2) 1.3629(2) 0.083(3) Uani 1 1 d G . .
H3VE H -0.0233 1.5001 1.3857 0.100 Uiso 1 1 calc R . .
C3V6 C -0.0758(2) 1.5305(2) 1.34076(19) 0.0543(19) Uani 1 1 d G . .
H3VF H -0.1134 1.5054 1.3483 0.065 Uiso 1 1 calc R . .
C1W C -0.1529(2) 1.3722(2) 1.02306(19) 0.0238(11) Uani 1 1 d . E .
C2W C -0.2075(2) 1.3856(2) 1.03003(19) 0.0237(11) Uani 1 1 d . . .
C3W C -0.2468(2) 1.3746(2) 0.98652(19) 0.0223(10) Uani 1 1 d . E .
H3WA H -0.2850 1.3814 0.9910 0.027 Uiso 1 1 calc R . .
C4W C -0.2327(2) 1.3543(2) 0.93697(19) 0.0227(11) Uani 1 1 d . . .
C5W C -0.1767(2) 1.3432(2) 0.93182(19) 0.0230(11) Uani 1 1 d . E .
C6W C -0.1369(2) 1.3516(2) 0.9748(2) 0.0230(11) Uani 1 1 d . . .
H6WA H -0.0994 1.3432 0.9708 0.028 Uiso 1 1 calc R E .
C7W C -0.2748(2) 1.3464(2) 0.8899(2) 0.0266(11) Uani 1 1 d . E .
H7WA H -0.2498 1.3614 0.8615 0.032 Uiso 1 1 calc R . .
C8W C -0.3206(3) 1.3821(3) 0.9007(2) 0.0354(13) Uani 1 1 d . . .
H8WA H -0.3465 1.3662 0.9278 0.042 Uiso 1 1 calc R E .
H8WB H -0.2977 1.4234 0.9154 0.042 Uiso 1 1 calc R . .
C9W C -0.3615(4) 1.3835(4) 0.8558(3) 0.066(2) Uani 1 1 d . E .
H9WA H -0.3374 1.4067 0.8314 0.079 Uiso 1 1 calc R . .
H9WB H -0.3803 1.3428 0.8370 0.079 Uiso 1 1 calc R . .
C1W1 C -0.4102(3) 1.4109(3) 0.8749(3) 0.079(3) Uiso 1 1 d G . .
C1W2 C -0.4662(4) 1.3754(3) 0.8851(3) 0.108(4) Uiso 1 1 d G E .
H1WA H -0.4748 1.3336 0.8781 0.130 Uiso 1 1 calc R . .
C1W3 C -0.5096(3) 1.4009(4) 0.9056(4) 0.163(6) Uiso 1 1 d G E .
H1WB H -0.5478 1.3766 0.9126 0.195 Uiso 1 1 calc R . .
C1W4 C -0.4970(4) 1.4621(4) 0.9159(4) 0.147(5) Uiso 1 1 d G E .
H1WC H -0.5266 1.4796 0.9300 0.176 Uiso 1 1 calc R . .
C1W5 C -0.4410(4) 1.4976(3) 0.9057(3) 0.123(4) Uiso 1 1 d G E .
H1WD H -0.4323 1.5394 0.9128 0.148 Uiso 1 1 calc R . .
C1W6 C -0.3976(3) 1.4720(3) 0.8852(3) 0.101(3) Uiso 1 1 d G E .
H1WE H -0.3593 1.4963 0.8783 0.121 Uiso 1 1 calc R . .
C2W1 C -0.05736(17) 1.37878(17) 1.14928(10) 0.0281(12) Uani 1 1 d G . .
C2W2 C -0.10102(16) 1.34288(15) 1.17506(13) 0.0422(15) Uani 1 1 d G . .
H2WA H -0.1301 1.3092 1.1561 0.051 Uiso 1 1 calc R . .
C2W3 C -0.10210(18) 1.35622(17) 1.22862(14) 0.0451(16) Uani 1 1 d G . .
H2WB H -0.1319 1.3317 1.2462 0.054 Uiso 1 1 calc R . .
C2W4 C -0.0595(2) 1.40546(19) 1.25640(10) 0.0483(17) Uani 1 1 d G . .
H2WC H -0.0602 1.4146 1.2930 0.058 Uiso 1 1 calc R . .
C2W5 C -0.0158(2) 1.44136(18) 1.23062(14) 0.067(2) Uani 1 1 d G . .
H2WD H 0.0133 1.4750 1.2496 0.081 Uiso 1 1 calc R . .
C2W6 C -0.01477(17) 1.42802(17) 1.17706(14) 0.0479(17) Uani 1 1 d G . .
H2WE H 0.0151 1.4526 1.1594 0.058 Uiso 1 1 calc R . .
C3W1 C 0.00382(13) 1.40845(14) 1.05828(15) 0.0272(11) Uani 1 1 d G . .
C3W2 C 0.05289(16) 1.38953(12) 1.04154(16) 0.0354(13) Uani 1 1 d G . .
H3WB H 0.0514 1.3492 1.0394 0.042 Uiso 1 1 calc R . .
C3W3 C 0.10418(14) 1.42959(17) 1.02797(17) 0.0458(16) Uani 1 1 d G . .
H3WC H 0.1377 1.4167 1.0165 0.055 Uiso 1 1 calc R . .
C3W4 C 0.10641(15) 1.48857(15) 1.03114(17) 0.0445(16) Uani 1 1 d G . .
H3WD H 0.1415 1.5160 1.0219 0.053 Uiso 1 1 calc R . .
C3W5 C 0.05734(18) 1.50749(12) 1.04787(18) 0.0446(16) Uani 1 1 d G . .
H3WE H 0.0589 1.5478 1.0500 0.053 Uiso 1 1 calc R . .
C3W6 C 0.00604(15) 1.46743(15) 1.06144(16) 0.0388(14) Uani 1 1 d G . .
H3WF H -0.0275 1.4804 1.0729 0.047 Uiso 1 1 calc R . .
C4W1 C -0.03751(12) 1.34560(15) 0.87285(14) 0.0279(12) Uani 1 1 d G . .
C4W2 C -0.02740(14) 1.39070(17) 0.84393(14) 0.0364(13) Uani 1 1 d G . .
H4WA H -0.0603 1.3967 0.8259 0.044 Uiso 1 1 calc R . .
C4W3 C 0.03082(17) 1.42705(15) 0.84144(15) 0.0420(15) Uani 1 1 d G . .
H4WB H 0.0377 1.4579 0.8217 0.050 Uiso 1 1 calc R . .
C4W4 C 0.07893(13) 1.41830(17) 0.86788(16) 0.0440(16) Uani 1 1 d G . .
H4WC H 0.1187 1.4431 0.8662 0.053 Uiso 1 1 calc R . .
C4W5 C 0.06882(13) 1.37320(18) 0.89681(15) 0.0430(15) Uani 1 1 d G . .
H4WD H 0.1017 1.3672 0.9149 0.052 Uiso 1 1 calc R . .
C4W6 C 0.01060(16) 1.33684(15) 0.89929(14) 0.0368(14) Uani 1 1 d G . .
H4WE H 0.0037 1.3060 0.9191 0.044 Uiso 1 1 calc R . .
C5W1 C -0.12554(18) 1.2693(2) 0.79932(11) 0.0336(13) Uani 1 1 d G . .
C5W2 C -0.18218(16) 1.2619(2) 0.77632(15) 0.0520(18) Uani 1 1 d G . .
H5WA H -0.2138 1.2684 0.7971 0.062 Uiso 1 1 calc R . .
C5W3 C -0.19261(19) 1.2452(2) 0.72291(16) 0.070(2) Uani 1 1 d G . .
H5WB H -0.2313 1.2402 0.7072 0.084 Uiso 1 1 calc R . .
C5W4 C -0.1464(3) 1.2358(3) 0.69249(11) 0.070(2) Uani 1 1 d G . .
H5WC H -0.1535 1.2243 0.6560 0.084 Uiso 1 1 calc R . .
C5W5 C -0.0898(2) 1.2431(3) 0.71549(16) 0.075(3) Uani 1 1 d G . .
H5WD H -0.0582 1.2366 0.6947 0.090 Uiso 1 1 calc R . .
C5W6 C -0.07933(15) 1.2598(2) 0.76890(16) 0.057(2) Uani 1 1 d G . .
H5WE H -0.0406 1.2648 0.7846 0.068 Uiso 1 1 calc R . .
C1X C -0.3287(2) 1.2606(2) 0.8186(2) 0.0275(12) Uani 1 1 d . E .
C2X C -0.3096(2) 1.2811(2) 0.8702(2) 0.0265(11) Uani 1 1 d . . .
C3X C -0.3267(2) 1.2406(2) 0.9037(2) 0.0245(11) Uani 1 1 d . E .
H3XA H -0.3130 1.2530 0.9391 0.029 Uiso 1 1 calc R . .
C4X C -0.3632(2) 1.1824(2) 0.8875(2) 0.0270(11) Uani 1 1 d . . .
C5X C -0.3829(2) 1.1673(2) 0.8356(2) 0.0276(12) Uani 1 1 d . E .
C6X C -0.3646(2) 1.2043(3) 0.8004(2) 0.0309(12) Uani 1 1 d . . .
H6XA H -0.3765 1.1914 0.7645 0.037 Uiso 1 1 calc R E .
C7X C -0.3811(2) 1.1376(2) 0.9236(2) 0.0261(11) Uani 1 1 d . E .
H7XA H -0.3787 1.0995 0.9030 0.031 Uiso 1 1 calc R . .
C8X C -0.4476(2) 1.1269(2) 0.9360(2) 0.0292(12) Uani 1 1 d . . .
H8XA H -0.4515 1.1597 0.9629 0.035 Uiso 1 1 calc R E .
H8XB H -0.4718 1.1264 0.9045 0.035 Uiso 1 1 calc R . .
C9X C -0.4725(3) 1.0684(3) 0.9553(3) 0.0427(15) Uani 1 1 d . E .
H9XA H -0.4620 1.0368 0.9313 0.051 Uiso 1 1 calc R . .
H9XB H -0.4526 1.0716 0.9897 0.051 Uiso 1 1 calc R . .
C1X1 C -0.54005(14) 1.0507(2) 0.95975(17) 0.0423(15) Uani 1 1 d G . .
C1X2 C -0.56269(19) 1.0532(3) 1.00867(14) 0.063(2) Uani 1 1 d G E .
H1XA H -0.5358 1.0667 1.0387 0.076 Uiso 1 1 calc R . .
C1X3 C -0.6247(2) 1.0362(3) 1.01364(16) 0.080(3) Uani 1 1 d G E .
H1XB H -0.6401 1.0379 1.0471 0.096 Uiso 1 1 calc R . .
C1X4 C -0.66401(14) 1.0165(3) 0.9697(2) 0.080(3) Uani 1 1 d G E .
H1XC H -0.7064 1.0049 0.9731 0.096 Uiso 1 1 calc R . .
C1X5 C -0.64137(18) 1.0139(3) 0.92076(17) 0.084(3) Uani 1 1 d G E .
H1XD H -0.6683 1.0005 0.8907 0.101 Uiso 1 1 calc R . .
C1X6 C -0.57940(19) 1.0310(3) 0.91579(14) 0.067(2) Uani 1 1 d G E .
H1XE H -0.5639 1.0293 0.8824 0.081 Uiso 1 1 calc R . .
C10X C -0.3408(3) 1.3060(3) 0.7453(3) 0.0436(16) Uani 1 1 d . F .
C11X C -0.3275(6) 1.3470(6) 0.6684(4) 0.037(3) Uiso 0.50 1 d PD F 1
H11G H -0.3385 1.3843 0.6744 0.045 Uiso 0.50 1 calc PR F 1
H11H H -0.3646 1.3145 0.6560 0.045 Uiso 0.50 1 calc PR F 1
C2X1 C -0.2841(4) 1.3497(4) 0.6274(3) 0.049(3) Uiso 0.50 1 d PGD F 1
C2X2 C -0.2286(5) 1.3402(5) 0.6361(4) 0.061(4) Uiso 0.50 1 d PG F 1
H2XA H -0.2192 1.3299 0.6680 0.073 Uiso 0.50 1 calc PR F 1
C2X3 C -0.1869(4) 1.3459(6) 0.5982(5) 0.116(8) Uiso 0.50 1 d PG F 1
H2XB H -0.1490 1.3394 0.6042 0.139 Uiso 0.50 1 calc PR F 1
C2X4 C -0.2006(5) 1.3610(5) 0.5516(4) 0.067(4) Uiso 0.50 1 d PG F 1
H2XC H -0.1721 1.3648 0.5256 0.081 Uiso 0.50 1 calc PR F 1
C2X5 C -0.2561(5) 1.3704(5) 0.5428(3) 0.069(5) Uiso 0.50 1 d PG F 1
H2XD H -0.2655 1.3807 0.5109 0.083 Uiso 0.50 1 calc PR F 1
C2X6 C -0.2978(4) 1.3647(5) 0.5807(4) 0.056(4) Uiso 0.50 1 d PG F 1
H2XE H -0.3357 1.3712 0.5747 0.068 Uiso 0.50 1 calc PR F 1
C11Y C -0.3387(9) 1.3593(7) 0.6805(7) 0.063(5) Uiso 0.50 1 d PD F 2
H11I H -0.3807 1.3330 0.6752 0.075 Uiso 0.50 1 calc PR F 2
H11J H -0.3203 1.3571 0.6467 0.075 Uiso 0.50 1 calc PR F 2
C2XA C -0.3398(5) 1.4222(4) 0.6992(5) 0.061(4) Uiso 0.50 1 d PGD F 2
C2XB C -0.3722(5) 1.4452(4) 0.6675(3) 0.094(6) Uiso 0.50 1 d PG F 2
H2XF H -0.3902 1.4224 0.6351 0.113 Uiso 0.50 1 calc PR F 2
C2XC C -0.3782(4) 1.5014(4) 0.6832(4) 0.036(3) Uiso 0.50 1 d PG F 2
H2XG H -0.4003 1.5170 0.6615 0.043 Uiso 0.50 1 calc PR F 2
C2XD C -0.3518(6) 1.5346(4) 0.7306(4) 0.115(8) Uiso 0.50 1 d PG F 2
H2XH H -0.3559 1.5730 0.7413 0.138 Uiso 0.50 1 calc PR F 2
C2XE C -0.3194(6) 1.5117(5) 0.7623(4) 0.094(6) Uiso 0.50 1 d PG F 2
H2XI H -0.3014 1.5344 0.7947 0.113 Uiso 0.50 1 calc PR F 2
C2XF C -0.3134(5) 1.4555(5) 0.7467(4) 0.082(5) Uiso 0.50 1 d PG F 2
H2XJ H -0.2913 1.4398 0.7683 0.099 Uiso 0.50 1 calc PR F 2
C12X C -0.4690(3) 1.0992(3) 0.7879(2) 0.0379(14) Uani 1 1 d . . .
C13X C -0.5400(3) 1.0225(4) 0.7316(3) 0.061(2) Uani 1 1 d . . .
H13G H -0.5341 0.9889 0.7070 0.073 Uiso 1 1 calc R . .
H13H H -0.5381 1.0550 0.7123 0.073 Uiso 1 1 calc R . .
C3X1 C -0.60058(19) 1.0041(2) 0.7524(2) 0.0502(18) Uani 1 1 d G . .
C3X2 C -0.6348(3) 1.0428(2) 0.7654(2) 0.081(3) Uani 1 1 d G . .
H3XB H -0.6176 1.0839 0.7655 0.097 Uiso 1 1 calc R . .
C3X3 C -0.6942(3) 1.0215(3) 0.7782(2) 0.107(4) Uani 1 1 d G . .
H3XC H -0.7176 1.0480 0.7870 0.128 Uiso 1 1 calc R . .
C3X4 C -0.7194(2) 0.9615(4) 0.7780(2) 0.107(4) Uani 1 1 d G . .
H3XD H -0.7600 0.9469 0.7867 0.128 Uiso 1 1 calc R . .
C3X5 C -0.6851(3) 0.9228(2) 0.7650(3) 0.109(4) Uani 1 1 d G . .
H3XE H -0.7023 0.8817 0.7648 0.131 Uiso 1 1 calc R . .
C3X6 C -0.6257(2) 0.9441(2) 0.7522(2) 0.073(3) Uani 1 1 d G . .
H3XF H -0.6023 0.9176 0.7433 0.087 Uiso 1 1 calc R . .
C100 C -0.9418(4) 0.1357(4) 1.1504(3) 0.080(3) Uani 1 1 d D . .
H10A H -0.9673 0.1598 1.1412 0.096 Uiso 1 1 calc R . .
H10B H -0.9398 0.1071 1.1191 0.096 Uiso 1 1 calc R . .
Cl10 Cl -0.97422(14) 0.09794(17) 1.19803(13) 0.1243(13) Uani 1 1 d D . .
Cl11 Cl -0.87030(12) 0.18097(15) 1.17019(12) 0.1077(10) Uani 1 1 d D . .
C200 C -0.4144(4) 0.1485(4) 0.6388(4) 0.085(3) Uani 1 1 d D . .
H20A H -0.4345 0.1381 0.6036 0.102 Uiso 1 1 calc R . .
H20B H -0.4356 0.1729 0.6610 0.102 Uiso 1 1 calc R . .
Cl20 Cl -0.34039(13) 0.18947(14) 0.63593(15) 0.1158(11) Uani 1 1 d D . .
Cl21 Cl -0.42044(13) 0.08395(15) 0.66333(10) 0.0970(9) Uani 1 1 d D . .
C300 C -0.9860(5) 0.3122(4) 1.3994(5) 0.109(4) Uani 1 1 d D . .
H30A H -0.9933 0.2953 1.3620 0.131 Uiso 1 1 calc R . .
H30B H -0.9495 0.3040 1.4122 0.131 Uiso 1 1 calc R . .
Cl30 Cl -0.9740(2) 0.38762(18) 1.4077(3) 0.218(3) Uani 1 1 d D . .
Cl31 Cl -1.04656(14) 0.27935(15) 1.43182(11) 0.1009(9) Uani 1 1 d D . .
C400 C -0.9748(4) 0.3324(4) 1.5634(4) 0.086(3) Uani 1 1 d D . .
H40A H -0.9957 0.3485 1.5388 0.104 Uiso 1 1 calc R . .
H40B H -0.9666 0.3605 1.5967 0.104 Uiso 1 1 calc R . .
Cl40 Cl -1.02187(18) 0.26438(14) 1.57308(13) 0.1244(12) Uani 1 1 d D . .
Cl41 Cl -0.90655(14) 0.32668(15) 1.53906(19) 0.1405(16) Uani 1 1 d D . .
C500 C -0.4686(7) 0.3388(5) 1.0402(7) 0.190(9) Uani 1 1 d D . .
H50A H -0.4820 0.3365 1.0757 0.228 Uiso 1 1 calc R . .
H50B H -0.5043 0.3217 1.0154 0.228 Uiso 1 1 calc R . .
Cl50 Cl -0.4329(3) 0.4128(3) 1.0344(2) 0.207(2) Uani 1 1 d D . .
Cl51 Cl -0.41554(19) 0.30120(19) 1.0267(2) 0.1676(19) Uani 1 1 d D . .
C600 C -0.2414(10) 1.2237(7) 0.4538(6) 0.100(7) Uiso 0.25 1 d PD G 1
H60A H -0.2042 1.2574 0.4617 0.120 Uiso 0.25 1 calc PR G 1
H60B H -0.2743 1.2409 0.4474 0.120 Uiso 0.25 1 calc PR G 1
Cl60 Cl -0.2554(6) 1.1988(6) 0.5078(5) 0.105(4) Uiso 0.25 1 d PD G 1
C601 C -0.2414(10) 1.2237(7) 0.4538(6) 0.100(7) Uiso 0.25 1 d PD G 2
H60C H -0.2614 1.2544 0.4505 0.120 Uiso 0.25 1 calc PR G 2
H60D H -0.2033 1.2412 0.4756 0.120 Uiso 0.25 1 calc PR G 2
Cl62 Cl -0.2907(5) 1.1601(5) 0.4755(4) 0.085(3) Uiso 0.25 1 d PD G 2
Cl61 Cl -0.2322(4) 1.1849(4) 0.3957(3) 0.146(3) Uiso 0.50 1 d PD . .
C700 C -0.7831(12) 1.1762(15) 0.9355(9) 0.159(12) Uiso 0.50 1 d PD . .
H70A H -0.7931 1.2135 0.9473 0.191 Uiso 0.50 1 calc PR . .
H70B H -0.8214 1.1458 0.9221 0.191 Uiso 0.50 1 calc PR . .
Cl70 Cl -0.7584(7) 1.1566(7) 0.9867(6) 0.252(6) Uiso 0.50 1 d PD . .
Cl71 Cl -0.7395(5) 1.1861(5) 0.8857(5) 0.194(4) Uiso 0.50 1 d PD . .
O100 O -0.5654(6) 1.2238(6) 0.9247(5) 0.077(3) Uiso 0.50 1 d P H 1
O101 O -0.5426(5) 1.2154(5) 0.8996(4) 0.063(3) Uiso 0.50 1 d P I 2
O110 O -0.5985(7) 1.2261(7) 1.0338(6) 0.113(5) Uiso 0.50 1 d P . .

loop_
_atom_site_aniso_label
_atom_site_aniso_U_11
_atom_site_aniso_U_22
_atom_site_aniso_U_33
_atom_site_aniso_U_23
_atom_site_aniso_U_13
_atom_site_aniso_U_12
P1 0.0316(8) 0.0287(8) 0.0342(8) 0.0040(6) 0.0019(6) 0.0118(6)
P2 0.0247(7) 0.0267(7) 0.0277(7) 0.0062(6) -0.0012(5) 0.0092(6)
P3 0.0266(7) 0.0283(8) 0.0309(7) 0.0073(6) 0.0004(6) 0.0100(6)
P4 0.0276(7) 0.0300(8) 0.0294(7) 0.0048(6) 0.0041(6) 0.0106(6)
Ag1 0.0317(2) 0.0321(2) 0.0455(3) 0.0087(2) 0.00038(19) 0.00871(19)
Ag2 0.0355(2) 0.0299(2) 0.0398(3) 0.00854(19) 0.00369(19) 0.00989(19)
Hg1 0.04510(15) 0.05600(18) 0.06055(18) 0.02027(14) 0.00761(13) 0.02415(13)
Cl1 0.0347(8) 0.0515(9) 0.0394(8) 0.0058(7) -0.0005(6) 0.0194(7)
Cl2 0.0417(9) 0.0686(12) 0.0439(9) 0.0062(8) -0.0042(7) 0.0273(8)
Cl3 0.0583(11) 0.0593(12) 0.0701(12) 0.0206(10) 0.0231(9) 0.0213(9)
Cl4 0.0802(13) 0.0555(11) 0.0649(12) 0.0169(9) 0.0142(10) 0.0404(10)
P5 0.0250(7) 0.0294(7) 0.0248(7) 0.0033(6) 0.0027(5) 0.0104(6)
P6 0.0231(7) 0.0284(7) 0.0259(7) 0.0057(6) 0.0002(5) 0.0079(6)
P7 0.0225(6) 0.0233(7) 0.0280(7) 0.0047(6) 0.0000(5) 0.0070(5)
P8 0.0285(7) 0.0283(7) 0.0250(7) 0.0046(6) 0.0028(6) 0.0113(6)
Ag3 0.0314(2) 0.0306(2) 0.0322(2) 0.00710(18) -0.00054(17) 0.00861(18)
Ag4 0.0331(2) 0.0269(2) 0.0364(2) 0.00619(18) 0.00518(18) 0.00927(18)
Hg2 0.04187(15) 0.05237(17) 0.05602(17) 0.01937(13) 0.00562(12) 0.02255(12)
Cl5 0.0337(7) 0.0485(9) 0.0324(7) 0.0049(6) -0.0020(6) 0.0189(7)
Cl6 0.0361(8) 0.0571(10) 0.0375(8) 0.0104(7) -0.0001(6) 0.0180(7)
Cl7 0.0749(13) 0.0534(11) 0.0677(12) 0.0225(9) 0.0171(10) 0.0393(10)
Cl8 0.0542(10) 0.0549(11) 0.0569(11) 0.0141(9) 0.0159(8) 0.0141(8)
O1Q 0.0240(18) 0.038(2) 0.0218(18) 0.0031(16) -0.0002(15) 0.0143(16)
O2Q 0.043(2) 0.042(2) 0.023(2) 0.0080(17) 0.0060(17) 0.0229(19)
O1R 0.039(2) 0.029(2) 0.029(2) 0.0008(17) 0.0075(17) 0.0039(18)
O2R 0.053(3) 0.045(3) 0.037(2) -0.006(2) 0.015(2) 0.008(2)
O3R 0.040(2) 0.040(3) 0.045(3) -0.012(2) 0.009(2) -0.001(2)
O4R 0.054(3) 0.030(2) 0.027(2) 0.0093(17) 0.0083(19) 0.0145(19)
O5R 0.103(5) 0.073(4) 0.097(5) 0.048(4) 0.069(4) 0.055(4)
O6R 0.115(5) 0.056(3) 0.044(3) 0.028(3) 0.042(3) 0.030(3)
O1S 0.029(2) 0.038(2) 0.026(2) 0.0075(17) 0.0022(15) 0.0130(17)
O2S 0.0272(19) 0.033(2) 0.028(2) -0.0019(16) 0.0036(16) 0.0105(17)
O1T 0.031(2) 0.031(2) 0.038(2) 0.0055(18) -0.0095(17) 0.0044(17)
O2T 0.043(3) 0.037(3) 0.072(3) -0.004(2) -0.019(2) 0.018(2)
O3T 0.034(2) 0.033(2) 0.061(3) 0.001(2) -0.012(2) 0.0046(19)
O4T 0.039(2) 0.041(2) 0.033(2) 0.0164(19) -0.0003(18) 0.0088(19)
O5T 0.043(3) 0.106(5) 0.107(5) 0.065(4) -0.012(3) 0.020(3)
O1U 0.0245(19) 0.044(2) 0.0221(19) 0.0053(17) -0.0004(15) 0.0133(17)
O2U 0.0228(18) 0.039(2) 0.0226(19) -0.0027(16) -0.0012(15) 0.0114(16)
O1V 0.048(2) 0.036(2) 0.023(2) 0.0055(17) 0.0130(18) 0.0067(19)
O2V 0.084(4) 0.048(3) 0.066(3) 0.010(3) 0.045(3) 0.018(3)
O3V 0.073(4) 0.062(3) 0.039(3) 0.020(2) 0.020(2) 0.008(3)
O4V 0.041(2) 0.032(2) 0.025(2) 0.0007(17) 0.0092(17) -0.0008(18)
O5V 0.060(3) 0.039(3) 0.032(2) 0.0013(19) 0.013(2) 0.003(2)
O6V 0.042(2) 0.035(2) 0.029(2) -0.0023(18) 0.0065(18) -0.0038(19)
O1W 0.0245(18) 0.035(2) 0.0233(19) -0.0010(16) -0.0044(15) 0.0133(16)
O2W 0.031(2) 0.038(2) 0.0221(19) 0.0084(16) 0.0045(15) 0.0145(17)
O1X 0.031(2) 0.038(2) 0.027(2) 0.0127(17) -0.0074(16) 0.0037(17)
O2X 0.043(3) 0.084(4) 0.086(4) 0.045(3) -0.014(3) 0.009(3)
O3X 0.060(3) 0.055(3) 0.036(2) 0.027(2) -0.017(2) -0.002(2)
O4X 0.031(2) 0.032(2) 0.032(2) 0.0033(17) -0.0118(17) 0.0045(17)
O5X 0.056(3) 0.044(3) 0.148(6) 0.018(3) -0.056(4) 0.006(3)
O6X 0.038(2) 0.038(3) 0.057(3) -0.002(2) -0.015(2) -0.002(2)
C1Q 0.024(3) 0.024(3) 0.023(3) 0.006(2) 0.001(2) 0.002(2)
C2Q 0.023(3) 0.026(3) 0.026(3) 0.008(2) 0.001(2) 0.004(2)
C3Q 0.023(3) 0.032(3) 0.034(3) 0.012(2) 0.007(2) 0.008(2)
C4Q 0.023(3) 0.021(3) 0.030(3) 0.004(2) 0.001(2) 0.004(2)
C5Q 0.028(3) 0.024(3) 0.022(3) 0.005(2) 0.002(2) 0.006(2)
C6Q 0.026(3) 0.027(3) 0.030(3) 0.007(2) 0.003(2) 0.011(2)
C7Q 0.024(3) 0.031(3) 0.025(3) 0.007(2) 0.003(2) 0.007(2)
C8Q 0.032(3) 0.035(3) 0.033(3) 0.007(2) 0.011(2) 0.016(3)
C9Q 0.049(4) 0.037(3) 0.039(3) 0.013(3) 0.014(3) 0.020(3)
C1Q1 0.047(4) 0.061(5) 0.055(4) 0.029(4) 0.014(3) 0.027(4)
C1Q2 0.073(6) 0.084(7) 0.112(8) 0.026(6) 0.001(6) 0.039(5)
C1Q3 0.084(8) 0.129(11) 0.154(12) 0.058(9) 0.023(8) 0.066(8)
C1Q4 0.122(10) 0.092(8) 0.134(11) 0.035(8) 0.033(8) 0.076(8)
C1Q5 0.114(9) 0.077(7) 0.099(8) 0.007(6) 0.017(7) 0.058(6)
C1Q6 0.086(6) 0.060(5) 0.078(6) 0.003(4) 0.006(5) 0.043(5)
C2Q1 0.024(3) 0.034(3) 0.033(3) 0.006(2) -0.003(2) 0.010(2)
C2Q2 0.039(3) 0.032(3) 0.066(5) 0.012(3) 0.014(3) 0.014(3)
C2Q3 0.043(4) 0.052(4) 0.070(5) 0.019(4) 0.028(4) 0.013(3)
C2Q4 0.038(4) 0.046(4) 0.088(6) 0.021(4) 0.025(4) 0.005(3)
C2Q5 0.057(5) 0.029(4) 0.087(6) 0.010(4) 0.022(4) 0.001(3)
C2Q6 0.038(3) 0.033(3) 0.063(4) 0.005(3) 0.012(3) 0.011(3)
C3Q1 0.038(3) 0.031(3) 0.030(3) 0.002(2) -0.005(2) 0.014(3)
C3Q2 0.059(4) 0.059(5) 0.040(4) 0.007(3) -0.003(3) 0.031(4)
C3Q3 0.089(6) 0.078(6) 0.046(4) -0.005(4) -0.008(4) 0.046(5)
C3Q4 0.103(7) 0.072(6) 0.035(4) -0.009(4) -0.024(4) 0.049(5)
C3Q5 0.097(7) 0.102(7) 0.045(4) -0.007(4) -0.029(4) 0.065(6)
C3Q6 0.085(6) 0.069(5) 0.055(5) -0.001(4) -0.014(4) 0.049(5)
C4Q1 0.037(3) 0.031(3) 0.030(3) 0.004(2) 0.004(2) 0.009(3)
C4Q2 0.040(4) 0.065(5) 0.066(5) 0.037(4) 0.005(3) 0.011(3)
C4Q3 0.035(4) 0.091(6) 0.082(6) 0.045(5) 0.007(4) 0.015(4)
C4Q4 0.041(4) 0.064(5) 0.051(4) 0.012(4) 0.006(3) -0.005(3)
C4Q5 0.058(4) 0.046(4) 0.050(4) 0.021(3) 0.013(3) 0.002(3)
C4Q6 0.050(4) 0.045(4) 0.055(4) 0.018(3) 0.003(3) 0.017(3)
C5Q1 0.033(3) 0.046(4) 0.035(3) -0.002(3) 0.007(3) 0.007(3)
C5Q2 0.083(6) 0.046(4) 0.045(4) 0.000(3) 0.024(4) 0.005(4)
C5Q3 0.109(8) 0.064(6) 0.041(5) -0.017(4) 0.026(5) -0.005(5)
C5Q4 0.046(5) 0.141(10) 0.043(5) -0.027(6) 0.011(4) -0.016(5)
C5Q5 0.063(6) 0.210(13) 0.038(5) -0.010(6) -0.007(4) 0.063(7)
C5Q6 0.067(5) 0.113(7) 0.033(4) -0.008(4) -0.005(3) 0.053(5)
C1R 0.030(3) 0.033(3) 0.029(3) 0.006(2) 0.006(2) 0.011(2)
C2R 0.021(3) 0.032(3) 0.028(3) 0.004(2) 0.004(2) 0.013(2)
C3R 0.026(3) 0.029(3) 0.025(3) 0.007(2) 0.005(2) 0.010(2)
C4R 0.028(3) 0.032(3) 0.030(3) 0.007(2) 0.008(2) 0.011(2)
C5R 0.035(3) 0.033(3) 0.025(3) 0.010(2) 0.007(2) 0.013(2)
C6R 0.042(3) 0.034(3) 0.021(3) 0.003(2) 0.004(2) 0.014(3)
C7R 0.026(3) 0.029(3) 0.026(3) 0.009(2) 0.007(2) 0.009(2)
C8R 0.029(3) 0.036(3) 0.029(3) 0.005(2) 0.007(2) 0.009(2)
C9R 0.029(3) 0.044(4) 0.072(5) 0.026(4) 0.009(3) 0.009(3)
C1R1 0.031(3) 0.044(4) 0.039(3) 0.010(3) 0.008(3) 0.009(3)
C1R2 0.041(4) 0.067(5) 0.087(6) 0.034(5) 0.010(4) 0.013(4)
C1R3 0.036(4) 0.089(7) 0.093(7) 0.021(5) 0.004(4) 0.013(4)
C1R4 0.041(4) 0.065(6) 0.088(6) 0.020(5) 0.007(4) -0.010(4)
C1R5 0.048(5) 0.047(5) 0.111(7) 0.026(5) 0.017(5) -0.003(4)
C1R6 0.044(4) 0.047(4) 0.089(6) 0.028(4) 0.011(4) 0.011(3)
C10R 0.035(3) 0.032(3) 0.029(3) 0.000(2) 0.007(2) 0.011(3)
C11R 0.044(4) 0.065(5) 0.059(5) -0.030(4) 0.013(3) 0.002(4)
C2R1 0.049(4) 0.041(4) 0.052(4) -0.014(3) 0.007(3) 0.001(3)
C2R2 0.098(7) 0.056(6) 0.082(7) -0.008(5) 0.003(5) 0.023(5)
C2R3 0.120(10) 0.065(7) 0.146(12) -0.008(7) 0.033(9) -0.034(7)
C2R4 0.075(8) 0.140(13) 0.116(10) -0.034(9) 0.022(7) -0.042(8)
C2R5 0.057(6) 0.138(11) 0.109(9) -0.024(8) -0.019(6) 0.031(7)
C2R6 0.076(6) 0.059(6) 0.082(6) -0.003(5) -0.008(5) 0.009(5)
C12R 0.071(5) 0.038(4) 0.030(3) 0.007(3) 0.022(3) 0.015(3)
C13R 0.160(10) 0.057(6) 0.064(6) 0.020(4) 0.073(6) 0.017(6)
C3R1 0.096(6) 0.075(6) 0.043(4) 0.019(4) 0.036(4) 0.048(5)
C3R2 0.058(5) 0.060(5) 0.056(5) 0.023(4) 0.017(4) 0.013(4)
C3R3 0.061(6) 0.080(7) 0.113(8) 0.040(6) 0.034(6) 0.017(5)
C3R4 0.053(6) 0.139(11) 0.126(11) -0.025(9) 0.029(7) -0.016(6)
C3R5 0.069(7) 0.248(19) 0.069(7) 0.021(10) 0.022(6) 0.036(10)
C3R6 0.093(8) 0.186(14) 0.072(7) 0.050(8) 0.030(6) 0.081(9)
C1S 0.024(3) 0.024(3) 0.026(3) 0.010(2) 0.001(2) 0.005(2)
C2S 0.028(3) 0.026(3) 0.025(3) 0.009(2) 0.006(2) 0.005(2)
C3S 0.023(3) 0.026(3) 0.030(3) 0.010(2) 0.004(2) 0.009(2)
C4S 0.025(3) 0.021(3) 0.032(3) 0.012(2) 0.002(2) 0.004(2)
C5S 0.025(3) 0.023(3) 0.025(3) 0.004(2) 0.003(2) 0.006(2)
C6S 0.024(3) 0.027(3) 0.032(3) 0.003(2) 0.004(2) 0.009(2)
C7S 0.025(3) 0.028(3) 0.029(3) 0.004(2) -0.002(2) 0.007(2)
C8S 0.024(3) 0.040(3) 0.027(3) 0.009(2) 0.000(2) 0.009(2)
C9S 0.033(3) 0.045(4) 0.062(4) 0.025(3) 0.003(3) 0.005(3)
C1S1 0.034(3) 0.048(4) 0.043(4) 0.014(3) 0.009(3) 0.004(3)
C1S2 0.039(4) 0.047(5) 0.119(8) 0.004(5) 0.007(4) 0.013(3)
C1S3 0.032(4) 0.076(6) 0.158(10) 0.024(7) 0.015(5) 0.018(4)
C1S4 0.030(4) 0.097(7) 0.070(5) 0.009(5) 0.007(4) -0.005(4)
C1S5 0.052(5) 0.056(5) 0.078(6) 0.007(4) 0.012(4) -0.010(4)
C1S6 0.049(4) 0.051(4) 0.069(5) 0.019(4) 0.010(4) 0.007(3)
C2S1 0.034(3) 0.029(3) 0.036(3) 0.010(2) -0.002(2) 0.010(2)
C2S2 0.069(5) 0.042(4) 0.092(6) 0.022(4) 0.035(5) 0.024(4)
C2S3 0.085(6) 0.042(5) 0.104(7) 0.036(5) 0.030(5) 0.021(4)
C2S4 0.081(6) 0.041(4) 0.069(5) 0.007(4) -0.003(4) 0.029(4)
C2S5 0.085(6) 0.055(5) 0.104(7) 0.026(5) 0.042(6) 0.045(5)
C2S6 0.068(5) 0.049(4) 0.076(5) 0.023(4) 0.034(4) 0.027(4)
C3S1 0.039(3) 0.038(3) 0.037(3) 0.007(3) -0.002(3) 0.015(3)
C3S2 0.104(7) 0.105(7) 0.046(5) -0.013(5) -0.032(5) 0.071(6)
C3S3 0.141(10) 0.102(8) 0.060(6) -0.017(5) -0.053(6) 0.077(7)
C3S4 0.116(8) 0.123(9) 0.044(5) -0.025(5) -0.030(5) 0.056(7)
C3S5 0.108(9) 0.270(18) 0.072(7) -0.089(9) -0.041(6) 0.125(11)
C3S6 0.094(7) 0.188(12) 0.058(5) -0.053(6) -0.033(5) 0.104(8)
C4S1 0.037(3) 0.032(3) 0.027(3) -0.002(2) 0.006(2) 0.013(3)
C4S2 0.038(4) 0.036(4) 0.078(5) 0.012(3) 0.001(3) 0.016(3)
C4S3 0.058(5) 0.059(5) 0.118(8) 0.020(5) 0.006(5) 0.034(4)
C4S4 0.080(6) 0.054(5) 0.061(5) 0.015(4) 0.012(4) 0.041(4)
C4S5 0.071(5) 0.042(4) 0.070(5) 0.021(4) 0.012(4) 0.013(4)
C4S6 0.045(4) 0.040(4) 0.065(5) 0.020(3) 0.003(3) 0.010(3)
C5S1 0.034(3) 0.036(3) 0.030(3) 0.009(3) 0.007(2) 0.008(3)
C5S2 0.056(4) 0.046(4) 0.038(4) -0.005(3) 0.001(3) 0.023(3)
C5S3 0.073(5) 0.050(4) 0.040(4) -0.004(3) 0.000(3) 0.022(4)
C5S4 0.061(5) 0.069(5) 0.032(4) 0.009(3) -0.003(3) 0.017(4)
C5S5 0.075(6) 0.140(9) 0.041(4) 0.022(5) 0.000(4) 0.066(6)
C5S6 0.085(6) 0.125(8) 0.029(4) 0.007(4) 0.006(4) 0.076(6)
C1T 0.029(3) 0.030(3) 0.032(3) 0.003(2) -0.006(2) 0.006(2)
C2T 0.026(3) 0.034(3) 0.029(3) 0.009(2) 0.000(2) 0.012(2)
C3T 0.026(3) 0.031(3) 0.026(3) 0.008(2) 0.001(2) 0.010(2)
C4T 0.021(3) 0.031(3) 0.036(3) 0.007(2) -0.002(2) 0.009(2)
C5T 0.031(3) 0.036(3) 0.030(3) 0.012(2) 0.003(2) 0.012(2)
C6T 0.034(3) 0.035(3) 0.032(3) 0.005(2) -0.005(2) 0.012(3)
C7T 0.025(3) 0.033(3) 0.028(3) 0.008(2) -0.003(2) 0.009(2)
C8T 0.047(4) 0.031(3) 0.040(3) 0.008(3) -0.013(3) 0.011(3)
C10T 0.031(3) 0.038(3) 0.035(3) 0.004(3) -0.011(2) 0.005(3)
C11T 0.032(4) 0.048(4) 0.112(7) -0.014(4) -0.024(4) 0.012(3)
C2T1 0.031(3) 0.040(4) 0.053(4) 0.002(3) -0.012(3) 0.007(3)
C2T2 0.054(4) 0.077(6) 0.043(4) 0.008(4) 0.005(3) 0.026(4)
C2T3 0.049(4) 0.051(5) 0.096(7) 0.030(5) 0.018(4) 0.017(4)
C2T4 0.050(5) 0.042(4) 0.106(7) -0.001(5) -0.005(5) 0.009(4)
C2T5 0.084(7) 0.078(7) 0.072(6) -0.030(5) 0.016(5) 0.013(5)
C2T6 0.058(5) 0.065(5) 0.064(5) 0.010(4) 0.023(4) 0.005(4)
C12T 0.053(4) 0.036(4) 0.045(4) 0.015(3) -0.015(3) 0.004(3)
O6T 0.100(4) 0.070(4) 0.047(3) 0.038(3) -0.002(3) 0.028(3)
C1U 0.020(2) 0.025(3) 0.025(3) 0.005(2) -0.001(2) 0.003(2)
C2U 0.022(2) 0.023(3) 0.024(3) 0.004(2) 0.005(2) 0.005(2)
C3U 0.021(2) 0.029(3) 0.026(3) 0.006(2) 0.006(2) 0.009(2)
C4U 0.020(2) 0.022(3) 0.026(3) 0.006(2) 0.002(2) 0.005(2)
C5U 0.023(3) 0.024(3) 0.027(3) 0.002(2) 0.004(2) 0.006(2)
C6U 0.020(2) 0.028(3) 0.028(3) 0.004(2) 0.005(2) 0.009(2)
C7U 0.022(3) 0.032(3) 0.027(3) 0.005(2) 0.006(2) 0.005(2)
C8U 0.024(3) 0.034(3) 0.033(3) 0.006(2) 0.007(2) 0.007(2)
C9U 0.033(3) 0.038(4) 0.052(4) 0.013(3) 0.016(3) 0.003(3)
C1U1 0.036(3) 0.045(4) 0.033(3) -0.003(3) 0.005(3) 0.000(3)
C1U2 0.039(4) 0.060(5) 0.069(5) 0.017(4) 0.019(3) 0.015(3)
C1U3 0.036(4) 0.080(6) 0.089(6) 0.008(5) 0.016(4) 0.018(4)
C1U4 0.035(4) 0.081(6) 0.084(6) 0.005(5) 0.015(4) -0.010(4)
C1U5 0.052(5) 0.063(5) 0.077(6) 0.010(4) 0.021(4) -0.010(4)
C1U6 0.045(4) 0.048(4) 0.056(4) 0.007(3) 0.013(3) -0.001(3)
C2U1 0.030(3) 0.030(3) 0.025(3) 0.003(2) 0.005(2) 0.011(2)
C2U2 0.035(3) 0.046(4) 0.058(4) 0.008(3) -0.001(3) 0.018(3)
C2U3 0.045(4) 0.055(5) 0.074(5) 0.017(4) -0.007(4) 0.025(4)
C2U4 0.080(6) 0.047(4) 0.066(5) 0.024(4) 0.012(4) 0.036(4)
C2U5 0.057(5) 0.033(4) 0.080(5) 0.019(4) 0.016(4) 0.009(3)
C2U6 0.037(3) 0.039(4) 0.058(4) 0.015(3) 0.009(3) 0.011(3)
C3U1 0.046(3) 0.031(3) 0.025(3) 0.003(2) 0.005(2) 0.014(3)
C3U2 0.058(4) 0.064(5) 0.034(3) -0.001(3) -0.010(3) 0.036(4)
C3U3 0.090(6) 0.088(6) 0.037(4) -0.004(4) -0.020(4) 0.053(5)
C3U4 0.139(9) 0.065(6) 0.030(4) 0.005(4) -0.005(5) 0.041(6)
C3U5 0.111(8) 0.058(5) 0.038(4) 0.005(4) 0.028(5) 0.010(5)
C3U6 0.066(5) 0.050(4) 0.038(4) 0.002(3) 0.015(3) 0.013(4)
C4U1 0.028(3) 0.032(3) 0.029(3) 0.005(2) -0.002(2) 0.009(2)
C4U2 0.037(3) 0.037(4) 0.060(4) 0.006(3) 0.010(3) 0.008(3)
C4U3 0.060(5) 0.031(4) 0.095(6) 0.018(4) 0.013(4) 0.008(3)
C4U4 0.071(5) 0.033(4) 0.069(5) 0.014(3) 0.011(4) 0.022(4)
C4U5 0.056(4) 0.045(4) 0.064(5) 0.011(3) 0.018(4) 0.029(3)
C4U6 0.041(3) 0.035(3) 0.052(4) 0.014(3) 0.011(3) 0.019(3)
C5U1 0.030(3) 0.031(3) 0.027(3) 0.005(2) -0.005(2) 0.007(2)
C5U2 0.027(3) 0.049(4) 0.029(3) 0.005(3) -0.002(2) 0.006(3)
C5U3 0.043(4) 0.059(4) 0.033(3) 0.005(3) 0.002(3) 0.014(3)
C5U4 0.048(4) 0.057(4) 0.024(3) 0.004(3) -0.003(3) 0.017(3)
C5U5 0.038(4) 0.072(5) 0.039(4) 0.007(3) -0.011(3) 0.012(3)
C5U6 0.028(3) 0.063(4) 0.034(3) 0.010(3) -0.005(2) 0.010(3)
C1V 0.034(3) 0.035(3) 0.028(3) 0.008(2) 0.011(2) 0.009(3)
C2V 0.021(3) 0.030(3) 0.029(3) 0.001(2) 0.004(2) 0.005(2)
C3V 0.021(2) 0.031(3) 0.022(3) 0.004(2) 0.004(2) 0.005(2)
C4V 0.024(3) 0.035(3) 0.023(3) 0.007(2) 0.005(2) 0.009(2)
C5V 0.029(3) 0.031(3) 0.028(3) 0.001(2) 0.009(2) 0.006(2)
C6V 0.039(3) 0.036(3) 0.019(3) 0.003(2) 0.004(2) 0.007(3)
C7V 0.026(3) 0.030(3) 0.022(3) 0.002(2) 0.002(2) 0.012(2)
C8V 0.034(3) 0.041(4) 0.041(3) 0.005(3) 0.004(3) 0.023(3)
C9V1 0.064(5) 0.040(4) 0.054(4) 0.005(3) -0.004(4) 0.027(4)
C9VA 0.064(5) 0.040(4) 0.054(4) 0.005(3) -0.004(4) 0.027(4)
C10V 0.048(4) 0.043(4) 0.033(3) 0.005(3) 0.013(3) -0.002(3)
C11V 0.087(6) 0.097(7) 0.026(4) 0.018(4) 0.021(4) -0.007(5)
C2V1 0.064(5) 0.057(5) 0.036(4) 0.012(3) 0.016(3) 0.008(4)
C2V2 0.057(4) 0.064(5) 0.044(4) 0.019(4) 0.014(3) 0.011(4)
C2V3 0.075(6) 0.068(6) 0.080(6) 0.012(5) 0.027(5) 0.000(5)
C2V4 0.051(5) 0.119(9) 0.085(7) -0.020(7) 0.014(5) -0.008(6)
C2V5 0.080(7) 0.151(11) 0.060(6) 0.005(7) 0.001(5) 0.030(7)
C2V6 0.085(6) 0.089(7) 0.050(5) 0.025(5) 0.001(4) 0.021(5)
C12V 0.035(3) 0.037(3) 0.025(3) 0.002(2) 0.007(2) 0.009(3)
C13V 0.046(4) 0.036(3) 0.029(3) -0.008(3) 0.003(3) 0.006(3)
C3V1 0.044(4) 0.041(4) 0.040(4) -0.014(3) 0.005(3) 0.007(3)
C3V2 0.048(4) 0.075(6) 0.064(5) -0.003(4) 0.007(4) -0.001(4)
C3V3 0.050(5) 0.105(9) 0.108(9) -0.018(7) 0.003(5) 0.012(5)
C3V4 0.066(7) 0.122(10) 0.139(11) -0.037(8) -0.016(7) 0.046(7)
C3V5 0.095(7) 0.070(6) 0.083(7) -0.013(5) -0.021(6) 0.038(6)
C3V6 0.059(5) 0.051(4) 0.049(4) -0.006(3) -0.005(3) 0.020(4)
C1W 0.022(2) 0.026(3) 0.023(3) 0.006(2) -0.002(2) 0.007(2)
C2W 0.025(3) 0.025(3) 0.023(3) 0.005(2) 0.004(2) 0.010(2)
C3W 0.017(2) 0.023(3) 0.027(3) 0.007(2) 0.000(2) 0.005(2)
C4W 0.024(3) 0.019(3) 0.023(3) 0.004(2) -0.001(2) 0.002(2)
C5W 0.026(3) 0.023(3) 0.022(3) 0.006(2) 0.004(2) 0.010(2)
C6W 0.020(2) 0.021(3) 0.030(3) 0.004(2) 0.002(2) 0.008(2)
C7W 0.025(3) 0.031(3) 0.024(3) 0.007(2) -0.004(2) 0.008(2)
C8W 0.034(3) 0.035(3) 0.038(3) -0.001(3) -0.009(3) 0.017(3)
C9W 0.077(6) 0.074(6) 0.052(5) 0.009(4) -0.009(4) 0.035(5)
C2W1 0.029(3) 0.031(3) 0.028(3) 0.010(2) 0.000(2) 0.013(2)
C2W2 0.046(4) 0.039(4) 0.038(3) 0.002(3) 0.007(3) 0.008(3)
C2W3 0.058(4) 0.045(4) 0.037(4) 0.013(3) 0.013(3) 0.020(3)
C2W4 0.069(5) 0.050(4) 0.027(3) 0.006(3) -0.001(3) 0.021(4)
C2W5 0.079(6) 0.063(5) 0.040(4) 0.001(4) -0.015(4) -0.005(4)
C2W6 0.048(4) 0.053(4) 0.032(3) 0.007(3) -0.006(3) -0.002(3)
C3W1 0.028(3) 0.026(3) 0.026(3) 0.005(2) 0.000(2) 0.005(2)
C3W2 0.035(3) 0.029(3) 0.040(3) 0.007(3) 0.007(3) 0.005(2)
C3W3 0.036(3) 0.049(4) 0.049(4) 0.004(3) 0.014(3) 0.010(3)
C3W4 0.043(4) 0.038(4) 0.045(4) 0.012(3) 0.008(3) -0.003(3)
C3W5 0.054(4) 0.029(3) 0.051(4) 0.013(3) 0.013(3) 0.008(3)
C3W6 0.040(3) 0.029(3) 0.050(4) 0.013(3) 0.011(3) 0.011(3)
C4W1 0.025(3) 0.031(3) 0.029(3) 0.006(2) 0.010(2) 0.011(2)
C4W2 0.038(3) 0.036(3) 0.038(3) 0.010(3) 0.004(3) 0.013(3)
C4W3 0.053(4) 0.030(3) 0.045(4) 0.014(3) 0.012(3) 0.009(3)
C4W4 0.035(3) 0.046(4) 0.043(4) 0.005(3) 0.003(3) 0.001(3)
C4W5 0.035(3) 0.049(4) 0.044(4) 0.012(3) -0.004(3) 0.008(3)
C4W6 0.037(3) 0.038(3) 0.034(3) 0.010(3) -0.001(3) 0.008(3)
C5W1 0.041(3) 0.031(3) 0.031(3) 0.006(2) 0.003(2) 0.013(3)
C5W2 0.056(4) 0.071(5) 0.036(4) -0.002(3) -0.007(3) 0.036(4)
C5W3 0.084(6) 0.084(6) 0.043(4) -0.011(4) -0.025(4) 0.042(5)
C5W4 0.107(7) 0.067(6) 0.030(4) 0.000(4) -0.004(4) 0.020(5)
C5W5 0.079(6) 0.091(7) 0.041(4) -0.009(4) 0.025(4) 0.013(5)
C5W6 0.050(4) 0.069(5) 0.046(4) -0.010(4) 0.011(3) 0.019(4)
C1X 0.023(3) 0.034(3) 0.028(3) 0.010(2) -0.001(2) 0.011(2)
C2X 0.024(3) 0.029(3) 0.028(3) 0.007(2) 0.001(2) 0.009(2)
C3X 0.020(2) 0.029(3) 0.025(3) 0.008(2) -0.001(2) 0.006(2)
C4X 0.019(2) 0.032(3) 0.032(3) 0.007(2) 0.001(2) 0.010(2)
C5X 0.024(3) 0.026(3) 0.032(3) 0.004(2) -0.004(2) 0.006(2)
C6X 0.032(3) 0.035(3) 0.026(3) 0.005(2) -0.005(2) 0.010(2)
C7X 0.021(3) 0.029(3) 0.028(3) 0.007(2) -0.001(2) 0.008(2)
C8X 0.022(3) 0.033(3) 0.032(3) 0.005(2) -0.001(2) 0.007(2)
C9X 0.026(3) 0.042(4) 0.060(4) 0.017(3) 0.005(3) 0.004(3)
C1X1 0.031(3) 0.042(4) 0.049(4) 0.012(3) 0.003(3) 0.002(3)
C1X2 0.048(4) 0.084(6) 0.049(4) 0.018(4) 0.004(3) 0.003(4)
C1X3 0.050(5) 0.127(9) 0.061(5) 0.033(5) 0.024(4) 0.012(5)
C1X4 0.033(4) 0.103(7) 0.087(7) 0.023(6) 0.014(4) -0.010(4)
C1X5 0.037(4) 0.121(8) 0.071(6) 0.000(6) -0.013(4) -0.005(5)
C1X6 0.038(4) 0.094(7) 0.051(4) 0.000(4) 0.001(3) -0.003(4)
C10X 0.044(4) 0.041(4) 0.045(4) 0.014(3) -0.017(3) 0.008(3)
C12X 0.032(3) 0.039(3) 0.038(3) 0.004(3) -0.011(3) 0.005(3)
C13X 0.045(4) 0.073(5) 0.045(4) -0.002(4) -0.015(3) -0.007(4)
C3X1 0.040(4) 0.058(5) 0.041(4) 0.010(3) -0.015(3) -0.004(3)
C3X2 0.082(7) 0.093(7) 0.072(6) 0.024(5) -0.009(5) 0.025(6)
C3X3 0.107(10) 0.160(13) 0.077(7) 0.029(8) 0.007(7) 0.069(9)
C3X4 0.057(6) 0.187(14) 0.069(7) 0.039(8) 0.002(5) 0.017(8)
C3X5 0.089(8) 0.111(9) 0.087(8) 0.018(7) 0.010(6) -0.037(7)
C3X6 0.062(5) 0.072(6) 0.061(5) 0.007(4) -0.006(4) -0.013(4)
C100 0.070(6) 0.110(8) 0.063(5) 0.035(5) -0.010(4) 0.022(5)
Cl10 0.091(2) 0.168(3) 0.109(2) 0.085(2) -0.0034(17) -0.003(2)
Cl11 0.0682(15) 0.136(3) 0.117(2) 0.057(2) -0.0139(15) 0.0071(16)
C200 0.075(6) 0.115(8) 0.072(6) 0.005(6) -0.024(5) 0.046(6)
Cl20 0.0771(17) 0.092(2) 0.160(3) -0.006(2) -0.0178(18) 0.0126(15)
Cl21 0.1003(19) 0.140(3) 0.0774(16) 0.0587(17) 0.0223(14) 0.0546(18)
C300 0.109(9) 0.098(9) 0.129(10) -0.005(7) 0.000(8) 0.056(7)
Cl30 0.121(3) 0.103(3) 0.449(10) 0.052(4) 0.087(5) 0.056(2)
Cl31 0.107(2) 0.128(2) 0.0748(16) 0.0153(16) 0.0079(15) 0.0477(19)
C400 0.101(8) 0.063(6) 0.090(7) -0.005(5) -0.002(6) 0.026(5)
Cl40 0.177(3) 0.082(2) 0.102(2) 0.0199(17) 0.027(2) 0.015(2)
Cl41 0.0733(18) 0.092(2) 0.247(5) 0.003(3) -0.015(2) 0.0258(16)
C500 0.21(2) 0.117(13) 0.199(19) -0.042(13) 0.027(15) 0.018(13)
Cl50 0.271(7) 0.197(5) 0.199(5) 0.020(4) 0.007(5) 0.152(5)
Cl51 0.119(3) 0.134(3) 0.282(6) 0.080(4) 0.027(3) 0.063(3)

loop_
_atom_type_symbol
_atom_type_description
_atom_type_scat_dispersion_real
_atom_type_scat_dispersion_imag
_atom_type_scat_source
C C 0.0033 0.0016 'International Tables Vol C Tables 4.2.6.8 and 6.1.1.4'
H H 0.0000 0.0000 'International Tables Vol C Tables 4.2.6.8 and 6.1.1.4'
O O 0.0106 0.0060 'International Tables Vol C Tables 4.2.6.8 and 6.1.1.4'
P P 0.1023 0.0942 'International Tables Vol C Tables 4.2.6.8 and 6.1.1.4'
Cl Cl 0.1484 0.1585 'International Tables Vol C Tables 4.2.6.8 and 6.1.1.4'
Ag Ag -0.8971 1.1015 'International Tables Vol C Tables 4.2.6.8 and 6.1.1.4'
Hg Hg -2.3894 9.2266 'International Tables Vol C Tables 4.2.6.8 and 6.1.1.4'

loop_
_geom_angle_atom_site_label_1
_geom_angle_atom_site_label_2
_geom_angle_atom_site_label_3
_geom_angle
_geom_angle_site_symmetry_1
_geom_angle_site_symmetry_3
_geom_angle_publ_flag
O2Q P1 C4Q1 103.9(2) . . ?
O2Q P1 C5Q1 99.2(2) . . ?
C4Q1 P1 C5Q1 103.6(2) . . ?
O2Q P1 Ag1 116.26(16) . . ?
C4Q1 P1 Ag1 120.00(15) . . ?
C5Q1 P1 Ag1 111.26(17) . . ?
O1Q P2 C3Q1 97.43(19) . . ?
O1Q P2 C2Q1 102.50(19) . . ?
C3Q1 P2 C2Q1 103.6(2) . . ?
O1Q P2 Ag2 118.57(15) . . ?
C3Q1 P2 Ag2 111.35(15) . . ?
C2Q1 P2 Ag2 120.12(14) . . ?
O1S P3 C3S1 97.5(2) . . ?
O1S P3 C2S1 105.4(2) . . ?
C3S1 P3 C2S1 103.0(2) . . ?
O1S P3 Ag2 121.53(15) . . ?
C3S1 P3 Ag2 107.98(19) . . ?
C2S1 P3 Ag2 117.95(15) . . ?
O2S P4 C4S1 105.8(2) . . ?
O2S P4 C5S1 97.1(2) . . ?
C4S1 P4 C5S1 105.2(2) . . ?
O2S P4 Ag1 116.26(15) . . ?
C4S1 P4 Ag1 116.58(14) . . ?
C5S1 P4 Ag1 113.69(16) . . ?
P1 Ag1 P4 130.53(5) . . ?
P1 Ag1 Cl1 113.95(6) . . ?
P4 Ag1 Cl1 114.21(6) . . ?
P3 Ag2 P2 121.74(5) . . ?
P3 Ag2 Cl1 118.67(5) . . ?
P2 Ag2 Cl1 117.58(5) . . ?
P3 Ag2 Cl2 102.75(5) . . ?
P2 Ag2 Cl2 97.39(5) . . ?
Cl1 Ag2 Cl2 83.37(5) . . ?
Cl3 Hg1 Cl4 136.92(7) . . ?
Cl3 Hg1 Cl2 110.72(7) . . ?
Cl4 Hg1 Cl2 108.43(7) . . ?
Cl3 Hg1 Cl1 99.21(6) . . ?
Cl4 Hg1 Cl1 103.03(6) . . ?
Cl2 Hg1 Cl1 82.50(5) . . ?
Ag1 Cl1 Ag2 101.56(5) . . ?
Ag1 Cl1 Hg1 162.86(7) . . ?
Ag2 Cl1 Hg1 95.34(5) . . ?
Hg1 Cl2 Ag2 98.77(5) . . ?
O2U P5 C2U1 103.4(2) . . ?
O2U P5 C3U1 98.06(19) . . ?
C2U1 P5 C3U1 105.3(2) . . ?
O2U P5 Ag3 118.64(15) . . ?
C2U1 P5 Ag3 119.97(14) . . ?
C3U1 P5 Ag3 108.66(15) . . ?
O1U P6 C4U1 104.9(2) . . ?
O1U P6 C5U1 96.96(18) . . ?
C4U1 P6 C5U1 101.8(2) . . ?
O1U P6 Ag4 119.37(15) . . ?
C4U1 P6 Ag4 117.95(13) . . ?
C5U1 P6 Ag4 112.60(14) . . ?
O1W P7 C3W1 102.17(19) . . ?
O1W P7 C2W1 95.61(19) . . ?
C3W1 P7 C2W1 104.97(18) . . ?
O1W P7 Ag4 120.23(15) . . ?
C3W1 P7 Ag4 121.98(13) . . ?
C2W1 P7 Ag4 107.90(14) . . ?
O2W P8 C4W1 106.9(2) . . ?
O2W P8 C5W1 99.36(19) . . ?
C4W1 P8 C5W1 101.4(2) . . ?
O2W P8 Ag3 112.95(15) . . ?
C4W1 P8 Ag3 120.12(13) . . ?
C5W1 P8 Ag3 113.55(16) . . ?
P8 Ag3 P5 125.21(5) . . ?
P8 Ag3 Cl5 118.34(5) . . ?
P5 Ag3 Cl5 115.09(5) . . ?
P7 Ag4 P6 125.13(5) . . ?
P7 Ag4 Cl5 118.18(5) . . ?
P6 Ag4 Cl5 115.00(5) . . ?
P7 Ag4 Cl6 93.92(5) . . ?
P6 Ag4 Cl6 103.91(5) . . ?
Cl5 Ag4 Cl6 84.23(5) . . ?
Cl7 Hg2 Cl8 134.44(7) . . ?
Cl7 Hg2 Cl6 113.51(6) . . ?
Cl8 Hg2 Cl6 109.30(6) . . ?
Cl7 Hg2 Cl5 98.45(6) . . ?
Cl8 Hg2 Cl5 100.30(6) . . ?
Cl6 Hg2 Cl5 84.68(5) . . ?
Ag3 Cl5 Ag4 97.81(5) . . ?
Ag3 Cl5 Hg2 165.22(7) . . ?
Ag4 Cl5 Hg2 94.13(4) . . ?
Hg2 Cl6 Ag4 96.94(5) . . ?
C1Q O1Q P2 125.5(3) . . ?
C5Q O2Q P1 127.0(4) . . ?
C10R O1R C1R 122.5(4) . . ?
C10R O3R C11R 114.8(5) . . ?
C12R O4R C5R 116.1(5) . . ?
C12R O6R C13R 115.6(7) . . ?
C1S O1S P3 125.6(3) . . ?
C5S O2S P4 124.2(3) . . ?
C10T O1T C1T 114.0(4) . . ?
C10T O3T C11T 112.4(5) . . ?
C12T O4T C5T 117.2(5) . . ?
C1U O1U P6 126.9(3) . . ?
C5U O2U P5 125.2(3) . . ?
C10V O1V C1V 117.2(5) . . ?
C10V O3V C11V 116.0(6) . . ?
C12V O4V C5V 123.3(4) . . ?
C12V O6V C13V 116.4(5) . . ?
C1W O1W P7 127.2(3) . . ?
C5W O2W P8 122.5(3) . . ?
C10X O1X C1X 120.8(5) . . ?
C10X O3X C11X 120.8(7) . . ?
C10X O3X C11Y 111.7(9) . . ?
C11X O3X C11Y 20.7(8) . . ?
C12X O4X C5X 117.6(4) . . ?
C12X O6X C13X 116.9(6) . . ?
O1Q C1Q C6Q 123.4(5) . . ?
O1Q C1Q C2Q 114.5(4) . . ?
C6Q C1Q C2Q 122.0(5) . . ?
C1Q C2Q C3Q 116.9(5) . . ?
C1Q C2Q C7Q 119.6(5) . . ?
C3Q C2Q C7Q 123.4(5) . . ?
C4Q C3Q C2Q 123.1(5) . . ?
C3Q C4Q C5Q 116.8(5) . . ?
C3Q C4Q C7T 123.0(5) . . ?
C5Q C4Q C7T 120.1(5) . . ?
C6Q C5Q C4Q 122.7(5) . . ?
C6Q C5Q O2Q 121.6(5) . . ?
C4Q C5Q O2Q 115.6(5) . . ?
C5Q C6Q C1Q 118.2(5) . . ?
C2R C7Q C2Q 114.1(4) . . ?
C2R C7Q C8Q 109.5(4) . . ?
C2Q C7Q C8Q 114.5(4) . . ?
C9Q C8Q C7Q 115.2(5) . . ?
C1Q1 C9Q C8Q 111.2(5) . . ?
C1Q2 C1Q1 C1Q6 120.0 . . ?
C1Q2 C1Q1 C9Q 119.6(4) . . ?
C1Q6 C1Q1 C9Q 120.3(4) . . ?
C1Q3 C1Q2 C1Q1 120.0 . . ?
C1Q2 C1Q3 C1Q4 120.0 . . ?
C1Q5 C1Q4 C1Q3 120.0 . . ?
C1Q4 C1Q5 C1Q6 120.0 . . ?
C1Q5 C1Q6 C1Q1 120.0 . . ?
C2Q2 C2Q1 C2Q6 120.0 . . ?
C2Q2 C2Q1 P2 119.4(2) . . ?
C2Q6 C2Q1 P2 120.6(2) . . ?
C2Q1 C2Q2 C2Q3 120.0 . . ?
C2Q2 C2Q3 C2Q4 120.0 . . ?
C2Q5 C2Q4 C2Q3 120.0 . . ?
C2Q6 C2Q5 C2Q4 120.0 . . ?
C2Q5 C2Q6 C2Q1 120.0 . . ?
C3Q2 C3Q1 C3Q6 120.0 . . ?
C3Q2 C3Q1 P2 122.2(2) . . ?
C3Q6 C3Q1 P2 117.8(2) . . ?
C3Q3 C3Q2 C3Q1 120.0 . . ?
C3Q4 C3Q3 C3Q2 120.0 . . ?
C3Q3 C3Q4 C3Q5 120.0 . . ?
C3Q6 C3Q5 C3Q4 120.0 . . ?
C3Q5 C3Q6 C3Q1 120.0 . . ?
C4Q2 C4Q1 C4Q6 120.0 . . ?
C4Q2 C4Q1 P1 119.4(2) . . ?
C4Q6 C4Q1 P1 120.5(2) . . ?
C4Q3 C4Q2 C4Q1 120.0 . . ?
C4Q4 C4Q3 C4Q2 120.0 . . ?
C4Q3 C4Q4 C4Q5 120.0 . . ?
C4Q6 C4Q5 C4Q4 120.0 . . ?
C4Q5 C4Q6 C4Q1 120.0 . . ?
C5Q2 C5Q1 C5Q6 120.0 . . ?
C5Q2 C5Q1 P1 117.5(3) . . ?
C5Q6 C5Q1 P1 122.5(3) . . ?
C5Q3 C5Q2 C5Q1 120.0 . . ?
C5Q4 C5Q3 C5Q2 120.0 . . ?
C5Q3 C5Q4 C5Q5 120.0 . . ?
C5Q4 C5Q5 C5Q6 120.0 . . ?
C5Q5 C5Q6 C5Q1 120.0 . . ?
C6R C1R C2R 121.4(5) . . ?
C6R C1R O1R 123.6(5) . . ?
C2R C1R O1R 114.8(5) . . ?
C1R C2R C3R 117.5(5) . . ?
C1R C2R C7Q 120.0(5) . . ?
C3R C2R C7Q 122.5(5) . . ?
C4R C3R C2R 122.6(5) . . ?
C5R C4R C3R 116.1(5) . . ?
C5R C4R C7R 120.7(5) . . ?
C3R C4R C7R 122.9(5) . . ?
C6R C5R C4R 123.9(5) . . ?
C6R C5R O4R 117.5(5) . . ?
C4R C5R O4R 118.3(5) . . ?
C5R C6R C1R 118.3(5) . . ?
C2S C7R C4R 112.9(4) . . ?
C2S C7R C8R 111.6(4) . . ?
C4R C7R C8R 112.9(4) . . ?
C9R C8R C7R 109.4(5) . . ?
C1R1 C9R C8R 119.6(5) . . ?
C1R2 C1R1 C1R6 120.0 . . ?
C1R2 C1R1 C9R 122.5(4) . . ?
C1R6 C1R1 C9R 117.4(4) . . ?
C1R3 C1R2 C1R1 120.0 . . ?
C1R2 C1R3 C1R4 120.0 . . ?
C1R3 C1R4 C1R5 120.0 . . ?
C1R6 C1R5 C1R4 120.0 . . ?
C1R5 C1R6 C1R1 120.0 . . ?
O2R C10R O3R 127.3(5) . . ?
O2R C10R O1R 126.9(5) . . ?
O3R C10R O1R 105.9(5) . . ?
O3R C11R C2R1 106.8(5) . . ?
C2R2 C2R1 C2R6 120.0 . . ?
C2R2 C2R1 C11R 119.7(6) . . ?
C2R6 C2R1 C11R 120.3(6) . . ?
C2R3 C2R2 C2R1 120.0 . . ?
C2R2 C2R3 C2R4 120.0 . . ?
C2R3 C2R4 C2R5 120.0 . . ?
C2R6 C2R5 C2R4 120.0 . . ?
C2R5 C2R6 C2R1 120.0 . . ?
O5R C12R O6R 128.2(7) . . ?
O5R C12R O4R 125.5(6) . . ?
O6R C12R O4R 106.4(6) . . ?
O6R C13R C3R1 109.4(6) . . ?
C3R2 C3R1 C3R6 120.0 . . ?
C3R2 C3R1 C13R 120.4(6) . . ?
C3R6 C3R1 C13R 119.6(6) . . ?
C3R1 C3R2 C3R3 120.0 . . ?
C3R4 C3R3 C3R2 120.0 . . ?
C3R5 C3R4 C3R3 120.0 . . ?
C3R4 C3R5 C3R6 120.0 . . ?
C3R5 C3R6 C3R1 120.0 . . ?
O1S C1S C6S 121.2(5) . . ?
O1S C1S C2S 117.9(5) . . ?
C6S C1S C2S 120.6(5) . . ?
C3S C2S C1S 117.4(5) . . ?
C3S C2S C7R 122.6(5) . . ?
C1S C2S C7R 119.9(5) . . ?
C4S C3S C2S 124.6(5) . . ?
C3S C4S C5S 116.0(5) . . ?
C3S C4S C7S 122.8(5) . . ?
C5S C4S C7S 121.1(5) . . ?
C6S C5S O2S 120.4(5) . . ?
C6S C5S C4S 123.2(5) . . ?
O2S C5S C4S 116.2(5) . . ?
C5S C6S C1S 118.1(5) . . ?
C2T C7S C4S 114.3(4) . . ?
C2T C7S C8S 109.7(4) . . ?
C4S C7S C8S 113.7(4) . . ?
C9S C8S C7S 113.1(5) . . ?
C8S C9S C1S1 115.1(5) . . ?
C1S2 C1S1 C1S6 120.0 . . ?
C1S2 C1S1 C9S 121.7(4) . . ?
C1S6 C1S1 C9S 118.3(4) . . ?
C1S1 C1S2 C1S3 120.0 . . ?
C1S2 C1S3 C1S4 120.0 . . ?
C1S5 C1S4 C1S3 120.0 . . ?
C1S6 C1S5 C1S4 120.0 . . ?
C1S5 C1S6 C1S1 120.0 . . ?
C2S2 C2S1 C2S6 120.0 . . ?
C2S2 C2S1 P3 121.3(2) . . ?
C2S6 C2S1 P3 118.5(2) . . ?
C2S3 C2S2 C2S1 120.0 . . ?
C2S2 C2S3 C2S4 120.0 . . ?
C2S3 C2S4 C2S5 120.0 . . ?
C2S6 C2S5 C2S4 120.0 . . ?
C2S5 C2S6 C2S1 120.0 . . ?
C3S2 C3S1 C3S6 120.0 . . ?
C3S2 C3S1 P3 120.8(3) . . ?
C3S6 C3S1 P3 119.1(3) . . ?
C3S1 C3S2 C3S3 120.0 . . ?
C3S4 C3S3 C3S2 120.0 . . ?
C3S5 C3S4 C3S3 120.0 . . ?
C3S4 C3S5 C3S6 120.0 . . ?
C3S5 C3S6 C3S1 120.0 . . ?
C4S2 C4S1 C4S6 120.0 . . ?
C4S2 C4S1 P4 118.0(2) . . ?
C4S6 C4S1 P4 122.0(2) . . ?
C4S1 C4S2 C4S3 120.0 . . ?
C4S4 C4S3 C4S2 120.0 . . ?
C4S3 C4S4 C4S5 120.0 . . ?
C4S6 C4S5 C4S4 120.0 . . ?
C4S5 C4S6 C4S1 120.0 . . ?
C5S2 C5S1 C5S6 120.0 . . ?
C5S2 C5S1 P4 121.6(2) . . ?
C5S6 C5S1 P4 118.4(2) . . ?
C5S3 C5S2 C5S1 120.0 . . ?
C5S4 C5S3 C5S2 120.0 . . ?
C5S3 C5S4 C5S5 120.0 . . ?
C5S6 C5S5 C5S4 120.0 . . ?
C5S5 C5S6 C5S1 120.0 . . ?
C6T C1T C2T 123.0(5) . . ?
C6T C1T O1T 118.5(5) . . ?
C2T C1T O1T 118.5(5) . . ?
C3T C2T C1T 116.0(5) . . ?
C3T C2T C7S 124.9(5) . . ?
C1T C2T C7S 119.2(5) . . ?
C4T C3T C2T 123.5(5) . . ?
C3T C4T C5T 116.5(5) . . ?
C3T C4T C7T 124.0(5) . . ?
C5T C4T C7T 119.4(5) . . ?
C6T C5T O4T 119.2(5) . . ?
C6T C5T C4T 122.9(5) . . ?
O4T C5T C4T 117.8(5) . . ?
C5T C6T C1T 118.1(5) . . ?
C4Q C7T C8T 113.7(5) . . ?
C4Q C7T C4T 111.4(5) . . ?
C8T C7T C4T 111.9(4) . . ?
C9TA C8T C7T 116.7(8) . . ?
C9TA C8T C9T 12.4(9) . . ?
C7T C8T C9T 106.4(8) . . ?
C1T1 C9T C8T 121.7(12) . . ?
C1T2 C1T1 C1T6 120.0 . . ?
C1T2 C1T1 C9T 118.8(10) . . ?
C1T6 C1T1 C9T 121.1(10) . . ?
C1T3 C1T2 C1T1 120.0 . . ?
C1T2 C1T3 C1T4 120.0 . . ?
C1T5 C1T4 C1T3 120.0 . . ?
C1T4 C1T5 C1T6 120.0 . . ?
C1T5 C1T6 C1T1 120.0 . . ?
C1TA C9TA C8T 119.0(12) . . ?
C1TB C1TA C1TF 120.0 . . ?
C1TB C1TA C9TA 115.9(10) . . ?
C1TF C1TA C9TA 124.1(10) . . ?
C1TA C1TB C1TC 120.0 . . ?
C1TD C1TC C1TB 120.0 . . ?
C1TE C1TD C1TC 120.0 . . ?
C1TD C1TE C1TF 120.0 . . ?
C1TE C1TF C1TA 120.0 . . ?
O2T C10T O3T 127.0(6) . . ?
O2T C10T O1T 126.2(5) . . ?
O3T C10T O1T 106.8(5) . . ?
O3T C11T C2T1 108.2(5) . . ?
C2T2 C2T1 C2T6 120.0 . . ?
C2T2 C2T1 C11T 119.8(5) . . ?
C2T6 C2T1 C11T 120.2(5) . . ?
C2T3 C2T2 C2T1 120.0 . . ?
C2T4 C2T3 C2T2 120.0 . . ?
C2T3 C2T4 C2T5 120.0 . . ?
C2T6 C2T5 C2T4 120.0 . . ?
C2T5 C2T6 C2T1 120.0 . . ?
O5T C12T O6T 128.3(7) . . ?
O5T C12T O4T 124.7(6) . . ?
O6T C12T O4T 106.9(6) . . ?
C12T O6T C13Y 132.9(9) . . ?
C12T O6T C13T 108.6(7) . . ?
C13Y O6T C13T 25.6(7) . . ?
C3T1 C13T O6T 110.0(8) . . ?
C3T2 C3T1 C3T6 120.0 . . ?
C3T2 C3T1 C13T 122.3(7) . . ?
C3T6 C3T1 C13T 117.7(8) . . ?
C3T3 C3T2 C3T1 120.0 . . ?
C3T2 C3T3 C3T4 120.0 . . ?
C3T5 C3T4 C3T3 120.0 . . ?
C3T6 C3T5 C3T4 120.0 . . ?
C3T5 C3T6 C3T1 120.0 . . ?
O6T C13Y C3TA 103.4(10) . . ?
C3TB C3TA C3TF 120.0 . . ?
C3TB C3TA C13Y 112.0(9) . . ?
C3TF C3TA C13Y 128.0(9) . . ?
C3TC C3TB C3TA 120.0 . . ?
C3TB C3TC C3TD 120.0 . . ?
C3TC C3TD C3TE 120.0 . . ?
C3TF C3TE C3TD 120.0 . . ?
C3TE C3TF C3TA 120.0 . . ?
O1U C1U C2U 116.2(4) . . ?
O1U C1U C6U 122.1(5) . . ?
C2U C1U C6U 121.6(5) . . ?
C3U C2U C1U 117.1(5) . . ?
C3U C2U C7U 123.4(5) . . ?
C1U C2U C7U 119.5(5) . . ?
C2U C3U C4U 124.2(5) . . ?
C5U C4U C3U 115.7(5) . . ?
C5U C4U C7X 120.4(5) . . ?
C3U C4U C7X 123.9(5) . . ?
O2U C5U C4U 115.3(5) . . ?
O2U C5U C6U 121.6(5) . . ?
C4U C5U C6U 123.1(5) . . ?
C5U C6U C1U 118.3(5) . . ?
C2U C7U C2V 112.5(4) . . ?
C2U C7U C8U 115.4(4) . . ?
C2V C7U C8U 109.4(4) . . ?
C7U C8U C9U 111.7(5) . . ?
C1U1 C9U C8U 114.9(5) . . ?
C1U2 C1U1 C1U6 120.0 . . ?
C1U2 C1U1 C9U 122.0(4) . . ?
C1U6 C1U1 C9U 117.9(4) . . ?
C1U1 C1U2 C1U3 120.0 . . ?
C1U4 C1U3 C1U2 120.0 . . ?
C1U3 C1U4 C1U5 120.0 . . ?
C1U6 C1U5 C1U4 120.0 . . ?
C1U5 C1U6 C1U1 120.0 . . ?
C2U2 C2U1 C2U6 120.0 . . ?
C2U2 C2U1 P5 119.0(2) . . ?
C2U6 C2U1 P5 121.0(2) . . ?
C2U1 C2U2 C2U3 120.0 . . ?
C2U4 C2U3 C2U2 120.0 . . ?
C2U3 C2U4 C2U5 120.0 . . ?
C2U6 C2U5 C2U4 120.0 . . ?
C2U5 C2U6 C2U1 120.0 . . ?
C3U2 C3U1 C3U6 120.0 . . ?
C3U2 C3U1 P5 122.6(2) . . ?
C3U6 C3U1 P5 117.3(2) . . ?
C3U1 C3U2 C3U3 120.0 . . ?
C3U4 C3U3 C3U2 120.0 . . ?
C3U5 C3U4 C3U3 120.0 . . ?
C3U6 C3U5 C3U4 120.0 . . ?
C3U5 C3U6 C3U1 120.0 . . ?
C4U2 C4U1 C4U6 120.0 . . ?
C4U2 C4U1 P6 121.0(2) . . ?
C4U6 C4U1 P6 118.7(2) . . ?
C4U1 C4U2 C4U3 120.0 . . ?
C4U2 C4U3 C4U4 120.0 . . ?
C4U5 C4U4 C4U3 120.0 . . ?
C4U6 C4U5 C4U4 120.0 . . ?
C4U5 C4U6 C4U1 120.0 . . ?
C5U2 C5U1 C5U6 120.0 . . ?
C5U2 C5U1 P6 122.6(2) . . ?
C5U6 C5U1 P6 117.4(2) . . ?
C5U1 C5U2 C5U3 120.0 . . ?
C5U4 C5U3 C5U2 120.0 . . ?
C5U3 C5U4 C5U5 120.0 . . ?
C5U6 C5U5 C5U4 120.0 . . ?
C5U5 C5U6 C5U1 120.0 . . ?
C6V C1V C2V 123.3(5) . . ?
C6V C1V O1V 120.0(5) . . ?
C2V C1V O1V 116.4(5) . . ?
C1V C2V C3V 116.2(5) . . ?
C1V C2V C7U 120.2(5) . . ?
C3V C2V C7U 123.6(5) . . ?
C4V C3V C2V 122.6(5) . . ?
C5V C4V C3V 117.9(5) . . ?
C5V C4V C7V 119.7(5) . . ?
C3V C4V C7V 122.4(5) . . ?
C6V C5V O4V 124.0(5) . . ?
C6V C5V C4V 121.3(5) . . ?
O4V C5V C4V 114.4(5) . . ?
C1V C6V C5V 118.7(5) . . ?
C4V C7V C2W 112.8(4) . . ?
C4V C7V C8V 111.0(4) . . ?
C2W C7V C8V 115.2(4) . . ?
C7V C8V C9V1 113.4(5) . . ?
C1V1 C9V1 C8V 118.1(6) . . ?
C1V2 C1V1 C1V6 120.0 . . ?
C1V2 C1V1 C9V1 119.9(6) . . ?
C1V6 C1V1 C9V1 120.1(6) . . ?
C1V1 C1V2 C1V3 120.0 . . ?
C1V4 C1V3 C1V2 120.0 . . ?
C1V3 C1V4 C1V5 120.0 . . ?
C1V6 C1V5 C1V4 120.0 . . ?
C1V5 C1V6 C1V1 120.0 . . ?
C1VB C1VA C1VF 120.0 . . ?
C1VA C1VB C1VC 120.0 . . ?
C1VD C1VC C1VB 120.0 . . ?
C1VE C1VD C1VC 120.0 . . ?
C1VD C1VE C1VF 120.0 . . ?
C1VE C1VF C1VA 120.0 . . ?
O2V C10V O3V 128.1(6) . . ?
O2V C10V O1V 126.2(6) . . ?
O3V C10V O1V 105.7(6) . . ?
O3V C11V C2V1 110.7(6) . . ?
C2V2 C2V1 C2V6 120.0 . . ?
C2V2 C2V1 C11V 119.2(5) . . ?
C2V6 C2V1 C11V 120.7(5) . . ?
C2V3 C2V2 C2V1 120.0 . . ?
C2V4 C2V3 C2V2 120.0 . . ?
C2V5 C2V4 C2V3 120.0 . . ?
C2V4 C2V5 C2V6 120.0 . . ?
C2V5 C2V6 C2V1 120.0 . . ?
O5V C12V O6V 128.1(5) . . ?
O5V C12V O4V 126.8(5) . . ?
O6V C12V O4V 105.2(4) . . ?
O6V C13V C3V1 109.2(5) . . ?
C3V2 C3V1 C3V6 120.0 . . ?
C3V2 C3V1 C13V 118.9(4) . . ?
C3V6 C3V1 C13V 121.0(4) . . ?
C3V3 C3V2 C3V1 120.0 . . ?
C3V2 C3V3 C3V4 120.0 . . ?
C3V5 C3V4 C3V3 120.0 . . ?
C3V4 C3V5 C3V6 120.0 . . ?
C3V5 C3V6 C3V1 120.0 . . ?
C6W C1W O1W 123.9(5) . . ?
C6W C1W C2W 121.6(5) . . ?
O1W C1W C2W 114.3(4) . . ?
C3W C2W C1W 117.5(5) . . ?
C3W C2W C7V 123.3(5) . . ?
C1W C2W C7V 119.1(4) . . ?
C4W C3W C2W 123.1(5) . . ?
C3W C4W C5W 117.1(5) . . ?
C3W C4W C7W 121.8(5) . . ?
C5W C4W C7W 121.0(4) . . ?
O2W C5W C6W 121.4(4) . . ?
O2W C5W C4W 116.9(4) . . ?
C6W C5W C4W 121.5(5) . . ?
C1W C6W C5W 119.1(5) . . ?
C4W C7W C2X 112.3(4) . . ?
C4W C7W C8W 112.0(4) . . ?
C2X C7W C8W 108.9(4) . . ?
C9W C8W C7W 118.0(5) . . ?
C1W1 C9W C8W 110.7(6) . . ?
C1W2 C1W1 C1W6 120.0 . . ?
C1W2 C1W1 C9W 120.2(6) . . ?
C1W6 C1W1 C9W 119.7(6) . . ?
C1W1 C1W2 C1W3 120.0 . . ?
C1W4 C1W3 C1W2 120.0 . . ?
C1W3 C1W4 C1W5 120.0 . . ?
C1W6 C1W5 C1W4 120.0 . . ?
C1W5 C1W6 C1W1 120.0 . . ?
C2W2 C2W1 C2W6 120.0 . . ?
C2W2 C2W1 P7 115.9(2) . . ?
C2W6 C2W1 P7 124.1(2) . . ?
C2W1 C2W2 C2W3 120.0 . . ?
C2W4 C2W3 C2W2 120.0 . . ?
C2W5 C2W4 C2W3 120.0 . . ?
C2W6 C2W5 C2W4 120.0 . . ?
C2W5 C2W6 C2W1 120.0 . . ?
C3W2 C3W1 C3W6 120.0 . . ?
C3W2 C3W1 P7 119.8(2) . . ?
C3W6 C3W1 P7 120.1(2) . . ?
C3W3 C3W2 C3W1 120.0 . . ?
C3W4 C3W3 C3W2 120.0 . . ?
C3W3 C3W4 C3W5 120.0 . . ?
C3W6 C3W5 C3W4 120.0 . . ?
C3W5 C3W6 C3W1 120.0 . . ?
C4W2 C4W1 C4W6 120.0 . . ?
C4W2 C4W1 P8 120.6(2) . . ?
C4W6 C4W1 P8 118.8(2) . . ?
C4W1 C4W2 C4W3 120.0 . . ?
C4W2 C4W3 C4W4 120.0 . . ?
C4W5 C4W4 C4W3 120.0 . . ?
C4W4 C4W5 C4W6 120.0 . . ?
C4W5 C4W6 C4W1 120.0 . . ?
C5W2 C5W1 C5W6 120.0 . . ?
C5W2 C5W1 P8 121.0(2) . . ?
C5W6 C5W1 P8 119.0(2) . . ?
C5W3 C5W2 C5W1 120.0 . . ?
C5W4 C5W3 C5W2 120.0 . . ?
C5W3 C5W4 C5W5 120.0 . . ?
C5W4 C5W5 C5W6 120.0 . . ?
C5W5 C5W6 C5W1 120.0 . . ?
C6X C1X C2X 123.1(5) . . ?
C6X C1X O1X 120.0(5) . . ?
C2X C1X O1X 116.6(5) . . ?
C1X C2X C3X 116.6(5) . . ?
C1X C2X C7W 121.3(5) . . ?
C3X C2X C7W 122.0(5) . . ?
C2X C3X C4X 123.1(5) . . ?
C5X C4X C3X 115.8(5) . . ?
C5X C4X C7X 120.7(5) . . ?
C3X C4X C7X 123.5(5) . . ?
C6X C5X C4X 123.4(5) . . ?
C6X C5X O4X 119.5(5) . . ?
C4X C5X O4X 116.7(5) . . ?
C1X C6X C5X 117.8(5) . . ?
C4U C7X C4X 113.3(4) . . ?
C4U C7X C8X 115.4(4) . . ?
C4X C7X C8X 111.0(4) . . ?
C9X C8X C7X 111.5(5) . . ?
C1X1 C9X C8X 113.8(5) . . ?
C1X2 C1X1 C1X6 120.0 . . ?
C1X2 C1X1 C9X 119.0(4) . . ?
C1X6 C1X1 C9X 121.0(4) . . ?
C1X3 C1X2 C1X1 120.0 . . ?
C1X2 C1X3 C1X4 120.0 . . ?
C1X3 C1X4 C1X5 120.0 . . ?
C1X6 C1X5 C1X4 120.0 . . ?
C1X5 C1X6 C1X1 120.0 . . ?
O2X C10X O3X 128.1(6) . . ?
O2X C10X O1X 125.8(6) . . ?
O3X C10X O1X 106.1(5) . . ?
O3X C11X C2X1 114.0(9) . . ?
C2X2 C2X1 C2X6 120.0 . . ?
C2X2 C2X1 C11X 120.5(8) . . ?
C2X6 C2X1 C11X 119.4(8) . . ?
C2X3 C2X2 C2X1 120.0 . . ?
C2X2 C2X3 C2X4 120.0 . . ?
C2X5 C2X4 C2X3 120.0 . . ?
C2X4 C2X5 C2X6 120.0 . . ?
C2X5 C2X6 C2X1 120.0 . . ?
O3X C11Y C2XA 113.2(12) . . ?
C2XB C2XA C2XF 120.0 . . ?
C2XB C2XA C11Y 116.4(10) . . ?
C2XF C2XA C11Y 123.5(10) . . ?
C2XA C2XB C2XC 120.0 . . ?
C2XD C2XC C2XB 120.0 . . ?
C2XE C2XD C2XC 120.0 . . ?
C2XD C2XE C2XF 120.0 . . ?
C2XE C2XF C2XA 120.0 . . ?
O5X C12X O6X 127.2(6) . . ?
O5X C12X O4X 125.4(6) . . ?
O6X C12X O4X 107.4(5) . . ?
O6X C13X C3X1 112.7(6) . . ?
C3X2 C3X1 C3X6 120.0 . . ?
C3X2 C3X1 C13X 122.7(5) . . ?
C3X6 C3X1 C13X 116.8(5) . . ?
C3X1 C3X2 C3X3 120.0 . . ?
C3X2 C3X3 C3X4 120.0 . . ?
C3X5 C3X4 C3X3 120.0 . . ?
C3X6 C3X5 C3X4 120.0 . . ?
C3X5 C3X6 C3X1 120.0 . . ?
Cl10 C100 Cl11 111.6(5) . . ?
Cl20 C200 Cl21 112.5(5) . . ?
Cl31 C300 Cl30 111.2(6) . . ?
Cl41 C400 Cl40 112.1(5) . . ?
Cl51 C500 Cl50 106.3(8) . . ?
Cl60 C600 Cl61 127.0(12) . . ?
Cl70 C700 Cl71 119.6(17) . . ?

loop_
_geom_bond_atom_site_label_1
_geom_bond_atom_site_label_2
_geom_bond_distance
_geom_bond_site_symmetry_2
_geom_bond_publ_flag
P1 O2Q 1.632(4) . ?
P1 C4Q1 1.805(3) . ?
P1 C5Q1 1.809(4) . ?
P1 Ag1 2.4110(16) . ?
P2 O1Q 1.649(4) . ?
P2 C3Q1 1.807(3) . ?
P2 C2Q1 1.812(3) . ?
P2 Ag2 2.4388(15) . ?
P3 O1S 1.650(4) . ?
P3 C3S1 1.801(3) . ?
P3 C2S1 1.810(3) . ?
P3 Ag2 2.4366(15) . ?
P4 O2S 1.636(4) . ?
P4 C4S1 1.804(3) . ?
P4 C5S1 1.816(3) . ?
P4 Ag1 2.4120(15) . ?
Ag1 Cl1 2.5183(15) . ?
Ag2 Cl1 2.5872(16) . ?
Ag2 Cl2 2.7602(16) . ?
Hg1 Cl3 2.360(2) . ?
Hg1 Cl4 2.369(2) . ?
Hg1 Cl2 2.5358(17) . ?
Hg1 Cl1 2.8494(15) . ?
P5 O2U 1.631(4) . ?
P5 C2U1 1.799(3) . ?
P5 C3U1 1.807(3) . ?
P5 Ag3 2.4199(15) . ?
P6 O1U 1.648(4) . ?
P6 C4U1 1.811(3) . ?
P6 C5U1 1.824(3) . ?
P6 Ag4 2.4424(15) . ?
P7 O1W 1.646(4) . ?
P7 C3W1 1.804(3) . ?
P7 C2W1 1.822(3) . ?
P7 Ag4 2.4388(14) . ?
P8 O2W 1.645(4) . ?
P8 C4W1 1.808(3) . ?
P8 C5W1 1.810(3) . ?
P8 Ag3 2.4136(15) . ?
Ag3 Cl5 2.5008(15) . ?
Ag4 Cl5 2.5925(15) . ?
Ag4 Cl6 2.7975(16) . ?
Hg2 Cl7 2.3678(19) . ?
Hg2 Cl8 2.3735(19) . ?
Hg2 Cl6 2.5171(16) . ?
Hg2 Cl5 2.8425(14) . ?
O1Q C1Q 1.380(6) . ?
O2Q C5Q 1.396(6) . ?
O1R C10R 1.350(7) . ?
O1R C1R 1.402(7) . ?
O2R C10R 1.190(7) . ?
O3R C10R 1.314(7) . ?
O3R C11R 1.475(7) . ?
O4R C12R 1.354(8) . ?
O4R C5R 1.414(7) . ?
O5R C12R 1.172(9) . ?
O6R C12R 1.304(8) . ?
O6R C13R 1.473(9) . ?
O1S C1S 1.377(6) . ?
O2S C5S 1.395(6) . ?
O1T C10T 1.356(7) . ?
O1T C1T 1.415(7) . ?
O2T C10T 1.183(7) . ?
O3T C10T 1.333(7) . ?
O3T C11T 1.473(8) . ?
O4T C12T 1.366(8) . ?
O4T C5T 1.399(7) . ?
O5T C12T 1.187(9) . ?
O1U C1U 1.376(6) . ?
O2U C5U 1.380(6) . ?
O1V C10V 1.350(7) . ?
O1V C1V 1.412(7) . ?
O2V C10V 1.191(8) . ?
O3V C10V 1.330(8) . ?
O3V C11V 1.474(8) . ?
O4V C12V 1.351(6) . ?
O4V C5V 1.389(7) . ?
O5V C12V 1.190(7) . ?
O6V C12V 1.317(7) . ?
O6V C13V 1.452(7) . ?
O1W C1W 1.381(6) . ?
O2W C5W 1.395(6) . ?
O1X C10X 1.354(7) . ?
O1X C1X 1.418(6) . ?
O2X C10X 1.191(8) . ?
O3X C10X 1.295(8) . ?
O3X C11X 1.433(12) . ?
O3X C11Y 1.461(18) . ?
O4X C12X 1.360(7) . ?
O4X C5X 1.409(6) . ?
O5X C12X 1.171(8) . ?
O6X C12X 1.308(7) . ?
O6X C13X 1.464(8) . ?
C1Q C6Q 1.387(7) . ?
C1Q C2Q 1.397(7) . ?
C2Q C3Q 1.400(8) . ?
C2Q C7Q 1.520(7) . ?
C3Q C4Q 1.388(8) . ?
C4Q C5Q 1.392(7) . ?
C4Q C7T 1.518(7) . ?
C5Q C6Q 1.383(7) . ?
C7Q C2R 1.515(7) . ?
C7Q C8Q 1.550(7) . ?
C8Q C9Q 1.533(8) . ?
C9Q C1Q1 1.507(7) . ?
C1Q1 C1Q2 1.3900 . ?
C1Q1 C1Q6 1.3900 . ?
C1Q2 C1Q3 1.3900 . ?
C1Q3 C1Q4 1.3900 . ?
C1Q4 C1Q5 1.3900 . ?
C1Q5 C1Q6 1.3900 . ?
C2Q1 C2Q2 1.3900 . ?
C2Q1 C2Q6 1.3900 . ?
C2Q2 C2Q3 1.3900 . ?
C2Q3 C2Q4 1.3900 . ?
C2Q4 C2Q5 1.3900 . ?
C2Q5 C2Q6 1.3900 . ?
C3Q1 C3Q2 1.3900 . ?
C3Q1 C3Q6 1.3900 . ?
C3Q2 C3Q3 1.3900 . ?
C3Q3 C3Q4 1.3900 . ?
C3Q4 C3Q5 1.3900 . ?
C3Q5 C3Q6 1.3900 . ?
C4Q1 C4Q2 1.3900 . ?
C4Q1 C4Q6 1.3900 . ?
C4Q2 C4Q3 1.3900 . ?
C4Q3 C4Q4 1.3900 . ?
C4Q4 C4Q5 1.3900 . ?
C4Q5 C4Q6 1.3900 . ?
C5Q1 C5Q2 1.3900 . ?
C5Q1 C5Q6 1.3900 . ?
C5Q2 C5Q3 1.3900 . ?
C5Q3 C5Q4 1.3900 . ?
C5Q4 C5Q5 1.3900 . ?
C5Q5 C5Q6 1.3900 . ?
C1R C6R 1.386(8) . ?
C1R C2R 1.393(8) . ?
C2R C3R 1.402(8) . ?
C3R C4R 1.398(8) . ?
C4R C5R 1.380(8) . ?
C4R C7R 1.529(8) . ?
C5R C6R 1.373(8) . ?
C7R C2S 1.525(7) . ?
C7R C8R 1.549(7) . ?
C8R C9R 1.524(8) . ?
C9R C1R1 1.516(6) . ?
C1R1 C1R2 1.3900 . ?
C1R1 C1R6 1.3900 . ?
C1R2 C1R3 1.3900 . ?
C1R3 C1R4 1.3900 . ?
C1R4 C1R5 1.3900 . ?
C1R5 C1R6 1.3900 . ?
C11R C2R1 1.480(8) . ?
C2R1 C2R2 1.3900 . ?
C2R1 C2R6 1.3900 . ?
C2R2 C2R3 1.3900 . ?
C2R3 C2R4 1.3900 . ?
C2R4 C2R5 1.3900 . ?
C2R5 C2R6 1.3900 . ?
C13R C3R1 1.485(10) . ?
C3R1 C3R2 1.3900 . ?
C3R1 C3R6 1.3900 . ?
C3R2 C3R3 1.3900 . ?
C3R3 C3R4 1.3900 . ?
C3R4 C3R5 1.3900 . ?
C3R5 C3R6 1.3900 . ?
C1S C6S 1.404(7) . ?
C1S C2S 1.407(7) . ?
C2S C3S 1.392(7) . ?
C3S C4S 1.370(8) . ?
C4S C5S 1.400(7) . ?
C4S C7S 1.522(7) . ?
C5S C6S 1.390(8) . ?
C7S C2T 1.515(8) . ?
C7S C8S 1.546(7) . ?
C8S C9S 1.513(8) . ?
C9S C1S1 1.523(7) . ?
C1S1 C1S2 1.3900 . ?
C1S1 C1S6 1.3900 . ?
C1S2 C1S3 1.3900 . ?
C1S3 C1S4 1.3900 . ?
C1S4 C1S5 1.3900 . ?
C1S5 C1S6 1.3900 . ?
C2S1 C2S2 1.3900 . ?
C2S1 C2S6 1.3900 . ?
C2S2 C2S3 1.3900 . ?
C2S3 C2S4 1.3900 . ?
C2S4 C2S5 1.3900 . ?
C2S5 C2S6 1.3900 . ?
C3S1 C3S2 1.3900 . ?
C3S1 C3S6 1.3900 . ?
C3S2 C3S3 1.3900 . ?
C3S3 C3S4 1.3900 . ?
C3S4 C3S5 1.3900 . ?
C3S5 C3S6 1.3900 . ?
C4S1 C4S2 1.3900 . ?
C4S1 C4S6 1.3900 . ?
C4S2 C4S3 1.3900 . ?
C4S3 C4S4 1.3900 . ?
C4S4 C4S5 1.3900 . ?
C4S5 C4S6 1.3900 . ?
C5S1 C5S2 1.3900 . ?
C5S1 C5S6 1.3900 . ?
C5S2 C5S3 1.3900 . ?
C5S3 C5S4 1.3900 . ?
C5S4 C5S5 1.3900 . ?
C5S5 C5S6 1.3900 . ?
C1T C6T 1.377(8) . ?
C1T C2T 1.411(8) . ?
C2T C3T 1.400(8) . ?
C3T C4T 1.391(8) . ?
C4T C5T 1.405(8) . ?
C4T C7T 1.534(8) . ?
C5T C6T 1.375(8) . ?
C7T C8T 1.527(8) . ?
C8T C9TA 1.520(14) . ?
C8T C9T 1.574(14) . ?
C9T C1T1 1.480(14) . ?
C1T1 C1T2 1.3900 . ?
C1T1 C1T6 1.3900 . ?
C1T2 C1T3 1.3900 . ?
C1T3 C1T4 1.3900 . ?
C1T4 C1T5 1.3900 . ?
C1T5 C1T6 1.3900 . ?
C9TA C1TA 1.496(14) . ?
C1TA C1TB 1.3900 . ?
C1TA C1TF 1.3900 . ?
C1TB C1TC 1.3900 . ?
C1TC C1TD 1.3900 . ?
C1TD C1TE 1.3900 . ?
C1TE C1TF 1.3900 . ?
C11T C2T1 1.496(8) . ?
C2T1 C2T2 1.3900 . ?
C2T1 C2T6 1.3900 . ?
C2T2 C2T3 1.3900 . ?
C2T3 C2T4 1.3900 . ?
C2T4 C2T5 1.3900 . ?
C2T5 C2T6 1.3900 . ?
C12T O6T 1.304(8) . ?
O6T C13Y 1.333(14) . ?
O6T C13T 1.553(11) . ?
C13T C3T1 1.472(12) . ?
C3T1 C3T2 1.3900 . ?
C3T1 C3T6 1.3900 . ?
C3T2 C3T3 1.3900 . ?
C3T3 C3T4 1.3900 . ?
C3T4 C3T5 1.3900 . ?
C3T5 C3T6 1.3900 . ?
C13Y C3TA 1.651(11) . ?
C3TA C3TB 1.3900 . ?
C3TA C3TF 1.3900 . ?
C3TB C3TC 1.3900 . ?
C3TC C3TD 1.3900 . ?
C3TD C3TE 1.3900 . ?
C3TE C3TF 1.3900 . ?
C1U C2U 1.391(7) . ?
C1U C6U 1.397(7) . ?
C2U C3U 1.386(7) . ?
C2U C7U 1.519(7) . ?
C3U C4U 1.409(7) . ?
C4U C5U 1.381(7) . ?
C4U C7X 1.513(7) . ?
C5U C6U 1.394(7) . ?
C7U C2V 1.529(7) . ?
C7U C8U 1.532(7) . ?
C8U C9U 1.533(8) . ?
C9U C1U1 1.519(6) . ?
C1U1 C1U2 1.3900 . ?
C1U1 C1U6 1.3900 . ?
C1U2 C1U3 1.3900 . ?
C1U3 C1U4 1.3900 . ?
C1U4 C1U5 1.3900 . ?
C1U5 C1U6 1.3900 . ?
C2U1 C2U2 1.3900 . ?
C2U1 C2U6 1.3900 . ?
C2U2 C2U3 1.3900 . ?
C2U3 C2U4 1.3900 . ?
C2U4 C2U5 1.3900 . ?
C2U5 C2U6 1.3900 . ?
C3U1 C3U2 1.3900 . ?
C3U1 C3U6 1.3900 . ?
C3U2 C3U3 1.3900 . ?
C3U3 C3U4 1.3900 . ?
C3U4 C3U5 1.3900 . ?
C3U5 C3U6 1.3900 . ?
C4U1 C4U2 1.3900 . ?
C4U1 C4U6 1.3900 . ?
C4U2 C4U3 1.3900 . ?
C4U3 C4U4 1.3900 . ?
C4U4 C4U5 1.3900 . ?
C4U5 C4U6 1.3900 . ?
C5U1 C5U2 1.3900 . ?
C5U1 C5U6 1.3900 . ?
C5U2 C5U3 1.3900 . ?
C5U3 C5U4 1.3900 . ?
C5U4 C5U5 1.3900 . ?
C5U5 C5U6 1.3900 . ?
C1V C6V 1.373(8) . ?
C1V C2V 1.395(8) . ?
C2V C3V 1.397(8) . ?
C3V C4V 1.396(8) . ?
C4V C5V 1.396(8) . ?
C4V C7V 1.518(8) . ?
C5V C6V 1.382(8) . ?
C7V C2W 1.519(7) . ?
C7V C8V 1.540(7) . ?
C8V C9V1 1.545(10) . ?
C9V1 C1V1 1.478(8) . ?
C1V1 C1V2 1.3900 . ?
C1V1 C1V6 1.3900 . ?
C1V2 C1V3 1.3900 . ?
C1V3 C1V4 1.3900 . ?
C1V4 C1V5 1.3900 . ?
C1V5 C1V6 1.3900 . ?
C1VA C1VB 1.3900 . ?
C1VA C1VF 1.3900 . ?
C1VB C1VC 1.3900 . ?
C1VC C1VD 1.3900 . ?
C1VD C1VE 1.3900 . ?
C1VE C1VF 1.3900 . ?
C11V C2V1 1.483(9) . ?
C2V1 C2V2 1.3900 . ?
C2V1 C2V6 1.3900 . ?
C2V2 C2V3 1.3900 . ?
C2V3 C2V4 1.3900 . ?
C2V4 C2V5 1.3900 . ?
C2V5 C2V6 1.3900 . ?
C13V C3V1 1.511(7) . ?
C3V1 C3V2 1.3900 . ?
C3V1 C3V6 1.3900 . ?
C3V2 C3V3 1.3900 . ?
C3V3 C3V4 1.3900 . ?
C3V4 C3V5 1.3900 . ?
C3V5 C3V6 1.3900 . ?
C1W C6W 1.374(7) . ?
C1W C2W 1.399(7) . ?
C2W C3W 1.393(7) . ?
C3W C4W 1.387(7) . ?
C4W C5W 1.402(7) . ?
C4W C7W 1.517(7) . ?
C5W C6W 1.398(7) . ?
C7W C2X 1.540(7) . ?
C7W C8W 1.544(8) . ?
C8W C9W 1.514(9) . ?
C9W C1W1 1.512(10) . ?
C1W1 C1W2 1.3900 . ?
C1W1 C1W6 1.3900 . ?
C1W2 C1W3 1.3900 . ?
C1W3 C1W4 1.3900 . ?
C1W4 C1W5 1.3900 . ?
C1W5 C1W6 1.3900 . ?
C2W1 C2W2 1.3900 . ?
C2W1 C2W6 1.3900 . ?
C2W2 C2W3 1.3900 . ?
C2W3 C2W4 1.3900 . ?
C2W4 C2W5 1.3900 . ?
C2W5 C2W6 1.3900 . ?
C3W1 C3W2 1.3900 . ?
C3W1 C3W6 1.3900 . ?
C3W2 C3W3 1.3900 . ?
C3W3 C3W4 1.3900 . ?
C3W4 C3W5 1.3900 . ?
C3W5 C3W6 1.3900 . ?
C4W1 C4W2 1.3900 . ?
C4W1 C4W6 1.3900 . ?
C4W2 C4W3 1.3900 . ?
C4W3 C4W4 1.3900 . ?
C4W4 C4W5 1.3900 . ?
C4W5 C4W6 1.3900 . ?
C5W1 C5W2 1.3900 . ?
C5W1 C5W6 1.3900 . ?
C5W2 C5W3 1.3900 . ?
C5W3 C5W4 1.3900 . ?
C5W4 C5W5 1.3900 . ?
C5W5 C5W6 1.3900 . ?
C1X C6X 1.370(8) . ?
C1X C2X 1.383(7) . ?
C2X C3X 1.392(7) . ?
C3X C4X 1.401(7) . ?
C4X C5X 1.386(8) . ?
C4X C7X 1.522(8) . ?
C5X C6X 1.376(8) . ?
C7X C8X 1.537(7) . ?
C8X C9X 1.529(8) . ?
C9X C1X1 1.511(6) . ?
C1X1 C1X2 1.3900 . ?
C1X1 C1X6 1.3900 . ?
C1X2 C1X3 1.3900 . ?
C1X3 C1X4 1.3900 . ?
C1X4 C1X5 1.3900 . ?
C1X5 C1X6 1.3900 . ?
C11X C2X1 1.477(12) . ?
C2X1 C2X2 1.3900 . ?
C2X1 C2X6 1.3900 . ?
C2X2 C2X3 1.3900 . ?
C2X3 C2X4 1.3900 . ?
C2X4 C2X5 1.3900 . ?
C2X5 C2X6 1.3900 . ?
C11Y C2XA 1.517(14) . ?
C2XA C2XB 1.3900 . ?
C2XA C2XF 1.3900 . ?
C2XB C2XC 1.3900 . ?
C2XC C2XD 1.3900 . ?
C2XD C2XE 1.3900 . ?
C2XE C2XF 1.3900 . ?
C13X C3X1 1.485(8) . ?
C3X1 C3X2 1.3900 . ?
C3X1 C3X6 1.3900 . ?
C3X2 C3X3 1.3900 . ?
C3X3 C3X4 1.3900 . ?
C3X4 C3X5 1.3900 . ?
C3X5 C3X6 1.3900 . ?
C100 Cl10 1.717(8) . ?
C100 Cl11 1.720(8) . ?
C200 Cl20 1.724(8) . ?
C200 Cl21 1.744(8) . ?
C300 Cl31 1.712(9) . ?
C300 Cl30 1.725(9) . ?
C400 Cl41 1.745(9) . ?
C400 Cl40 1.745(8) . ?
C500 Cl51 1.729(12) . ?
C500 Cl50 1.765(11) . ?
C600 Cl60 1.627(15) . ?
C600 Cl61 1.699(15) . ?
C700 Cl70 1.641(17) . ?
C700 Cl71 1.668(17) . ?
